data_4108898
loop_
_publ_author_name
'Robert D. Kennedy'
'Alexander L. Ayzner'
'Darcy D. Wanger'
'Christopher T Day'
'Merissa Halim'
'Saeed I. Khan'
'Sarah H. Tolbert'
'Benjamin J. Schwartz'
'Yves Rubin'

_publ_section_title
;
 Self-Assembling Fullerenes for Improved Bulk-Heterojunction Photovoltaic
 Devices
;
_journal_name_full 'Journal of the American Chemical Society'
_journal_page_first 17290
_journal_page_last 17292
_journal_paper_doi 10.1021/ja807627u
_journal_volume 130
_journal_year 2008
_chemical_formula_moiety '2(C95 H35), 0.5(c14 H16), C7 H8'
_chemical_formula_sum 'C204 H86'
_chemical_formula_weight 2536.73
_chemical_name_systematic
; 
 ? 
;
_space_group_IT_number 14
_symmetry_cell_setting monoclinic
_symmetry_space_group_name_Hall '-P 2ybc'
_symmetry_space_group_name_H-M 'P 1 21/c 1'
_atom_sites_solution_hydrogens geom
_atom_sites_solution_primary direct
_atom_sites_solution_secondary difmap
_audit_creation_method SHELXL-97
_cell_angle_alpha 90.00
_cell_angle_beta 92.545(2)
_cell_angle_gamma 90.00
_cell_formula_units_Z 4
_cell_length_a 16.469(3)
_cell_length_b 18.464(3)
_cell_length_c 38.870(7)
_cell_measurement_reflns_used 6666
_cell_measurement_temperature 100(2)
_cell_measurement_theta_max 22.21
_cell_measurement_theta_min 3.83
_cell_volume 11808(4)
_computing_cell_refinement 'Bruker XSCANS'
_computing_data_collection 'Bruker XSCANS'
_computing_data_reduction 'Bruker SHELXTL'
_computing_molecular_graphics 'Bruker SHELXTL'
_computing_publication_material 'Bruker SHELXTL'
_computing_structure_refinement 'SHELXL-97 (Sheldrick, 1997)'
_computing_structure_solution 'SHELXS-97 (Sheldrick, 1990)'
_diffrn_ambient_temperature 100(2)
_diffrn_measured_fraction_theta_full 0.992
_diffrn_measured_fraction_theta_max 0.992
_diffrn_measurement_device_type 'CCD area detector'
_diffrn_measurement_method '\w and phi scans'
_diffrn_radiation_monochromator graphite
_diffrn_radiation_source 'fine-focus sealed tube'
_diffrn_radiation_type MoK\a
_diffrn_radiation_wavelength 0.71073
_diffrn_reflns_av_R_equivalents 0.1491
_diffrn_reflns_av_sigmaI/netI 0.1493
_diffrn_reflns_limit_h_max 18
_diffrn_reflns_limit_h_min -18
_diffrn_reflns_limit_k_max 20
_diffrn_reflns_limit_k_min -20
_diffrn_reflns_limit_l_max 43
_diffrn_reflns_limit_l_min -43
_diffrn_reflns_number 69514
_diffrn_reflns_theta_full 23.29
_diffrn_reflns_theta_max 23.29
_diffrn_reflns_theta_min 3.84
_exptl_absorpt_coefficient_mu 0.081
_exptl_absorpt_correction_T_max 0.9919
_exptl_absorpt_correction_T_min 0.9493
_exptl_absorpt_correction_type multi-scan
_exptl_absorpt_process_details 'Sadabs (Bruker)'
_exptl_crystal_colour 'light red'
_exptl_crystal_density_diffrn 1.427
_exptl_crystal_description platelet
_exptl_crystal_F_000 5240
_exptl_crystal_size_max 0.20
_exptl_crystal_size_mid 0.10
_exptl_crystal_size_min 0.10
_refine_diff_density_max 0.405
_refine_diff_density_min -0.383
_refine_diff_density_rms 0.061
_refine_ls_extinction_method none
_refine_ls_goodness_of_fit_ref 0.969
_refine_ls_hydrogen_treatment constr
_refine_ls_matrix_type full
_refine_ls_number_parameters 1817
_refine_ls_number_reflns 16895
_refine_ls_number_restraints 1184
_refine_ls_restrained_S_all 0.934
_refine_ls_R_factor_all 0.1632
_refine_ls_R_factor_gt 0.0640
_refine_ls_shift/su_max 0.009
_refine_ls_shift/su_mean 0.005
_refine_ls_structure_factor_coef Fsqd
_refine_ls_weighting_details 'calc w=1/[\s^2^(Fo^2^)+(0.0665P)^2^+0.0000P] where P=(Fo^2^+2Fc^2^)/3'
_refine_ls_weighting_scheme calc
_refine_ls_wR_factor_gt 0.1243
_refine_ls_wR_factor_ref 0.1643
_reflns_number_gt 8323
_reflns_number_total 16895
_reflns_threshold_expression >2sigma(I)
_cod_data_source_file ja807627u_si_004.cif
_cod_data_source_block yr606s
_cod_original_sg_symbol_H-M ' P 21/c'
_cod_database_code 4108898

loop_
_symmetry_equiv_pos_as_xyz
'x, y, z'
'-x, y+1/2, -z+1/2'
'-x, -y, -z'
'x, -y-1/2, z-1/2'

loop_
_atom_site_label
_atom_site_type_symbol
_atom_site_fract_x
_atom_site_fract_y
_atom_site_fract_z
_atom_site_U_iso_or_equiv
_atom_site_adp_type
_atom_site_occupancy
_atom_site_symmetry_multiplicity
_atom_site_calc_flag
_atom_site_refinement_flags
_atom_site_disorder_assembly
_atom_site_disorder_group
C1 C 0.3226(3) 0.2390(2) 0.05616(11) 0.0305(12) Uani 1 1 d U . .
C2 C 0.3271(3) 0.3085(2) 0.03995(11) 0.0293(12) Uani 1 1 d U . .
C3 C 0.3453(3) 0.2947(2) 0.00396(11) 0.0260(12) Uani 1 1 d U . .
C4 C 0.3485(3) 0.2202(2) -0.00132(11) 0.0230(11) Uani 1 1 d U . .
C5 C 0.3335(3) 0.1845(2) 0.03044(11) 0.0306(13) Uani 1 1 d U . .
C6 C 0.3602(3) 0.1075(2) 0.03863(11) 0.0238(11) Uani 1 1 d U . .
C7 C 0.2904(3) 0.0532(2) 0.03584(11) 0.0228(11) Uani 1 1 d U . .
C8 C 0.2675(3) 0.0122(3) 0.06374(12) 0.0336(13) Uani 1 1 d U . .
H8 H 0.2973 0.0159 0.0852 0.040 Uiso 1 1 calc R . .
C9 C 0.2010(3) -0.0345(3) 0.06039(13) 0.0370(13) Uani 1 1 d U . .
H9 H 0.1861 -0.0630 0.0795 0.044 Uiso 1 1 calc R . .
C10 C 0.1566(3) -0.0396(3) 0.02935(13) 0.0376(13) Uani 1 1 d U . .
H10 H 0.1109 -0.0709 0.0274 0.045 Uiso 1 1 calc R . .
C11 C 0.1785(3) 0.0005(3) 0.00118(12) 0.0294(12) Uani 1 1 d U . .
C12 C 0.2459(3) 0.0455(2) 0.00485(11) 0.0261(12) Uani 1 1 d U . .
H12 H 0.2622 0.0721 -0.0146 0.031 Uiso 1 1 calc R . .
C13 C 0.1310(3) -0.0048(3) -0.03278(13) 0.0459(15) Uani 1 1 d U . .
H13A H 0.1387 -0.0529 -0.0428 0.069 Uiso 1 1 calc R . .
H13B H 0.1502 0.0322 -0.0486 0.069 Uiso 1 1 calc R . .
H13C H 0.0732 0.0029 -0.0291 0.069 Uiso 1 1 calc R . .
C14 C 0.4289(3) 0.0895(2) 0.01434(11) 0.0208(11) Uani 1 1 d U . .
C15 C 0.4409(3) 0.1223(2) -0.01656(11) 0.0231(11) Uani 1 1 d U . .
C16 C 0.3874(3) 0.1845(2) -0.03150(10) 0.0218(11) Uani 1 1 d U . .
C17 C 0.3291(3) 0.1636(2) -0.06200(11) 0.0216(11) Uani 1 1 d U . .
C18 C 0.2510(3) 0.1910(3) -0.06528(12) 0.0332(13) Uani 1 1 d U . .
H18 H 0.2314 0.2216 -0.0478 0.040 Uiso 1 1 calc R . .
C19 C 0.2008(3) 0.1741(3) -0.09383(12) 0.0378(13) Uani 1 1 d U . .
H19 H 0.1475 0.1938 -0.0961 0.045 Uiso 1 1 calc R . .
C20 C 0.2286(3) 0.1287(3) -0.11883(12) 0.0343(13) Uani 1 1 d U . .
H20 H 0.1933 0.1160 -0.1379 0.041 Uiso 1 1 calc R . .
C21 C 0.3073(3) 0.1009(2) -0.11690(11) 0.0298(12) Uani 1 1 d U . .
C22 C 0.3384(3) 0.0533(3) -0.14509(12) 0.0399(14) Uani 1 1 d U . .
H22A H 0.3852 0.0767 -0.1552 0.060 Uiso 1 1 calc R . .
H22B H 0.2952 0.0461 -0.1629 0.060 Uiso 1 1 calc R . .
H22C H 0.3550 0.0063 -0.1354 0.060 Uiso 1 1 calc R . .
C23 C 0.3559(3) 0.1177(2) -0.08778(11) 0.0277(12) Uani 1 1 d U . .
H23 H 0.4089 0.0973 -0.0854 0.033 Uiso 1 1 calc R . .
C24 C 0.4528(3) 0.2369(2) -0.04352(10) 0.0216(11) Uani 1 1 d U . .
C25 C 0.4507(3) 0.3105(2) -0.03829(10) 0.0214(11) Uani 1 1 d U . .
C26 C 0.3837(3) 0.3495(2) -0.01931(11) 0.0218(11) Uani 1 1 d U . .
C27 C 0.3200(3) 0.3895(2) -0.04258(11) 0.0209(11) Uani 1 1 d U . .
C28 C 0.3161(3) 0.3787(3) -0.07790(11) 0.0297(12) Uani 1 1 d U . .
H28 H 0.3548 0.3485 -0.0883 0.036 Uiso 1 1 calc R . .
C29 C 0.2558(3) 0.4119(3) -0.09799(13) 0.0352(13) Uani 1 1 d U . .
H29 H 0.2528 0.4044 -0.1222 0.042 Uiso 1 1 calc R . .
C30 C 0.1996(3) 0.4563(3) -0.08289(13) 0.0358(13) Uani 1 1 d U . .
H30 H 0.1585 0.4791 -0.0970 0.043 Uiso 1 1 calc R . .
C31 C 0.2021(3) 0.4679(3) -0.04797(12) 0.0284(12) Uani 1 1 d U . .
C32 C 0.1410(3) 0.5166(3) -0.03135(13) 0.0422(14) Uani 1 1 d U . .
H32A H 0.1536 0.5674 -0.0363 0.063 Uiso 1 1 calc R . .
H32B H 0.1437 0.5089 -0.0064 0.063 Uiso 1 1 calc R . .
H32C H 0.0862 0.5052 -0.0406 0.063 Uiso 1 1 calc R . .
C33 C 0.2630(3) 0.4343(2) -0.02773(12) 0.0254(12) Uani 1 1 d U . .
H33 H 0.2658 0.4419 -0.0035 0.031 Uiso 1 1 calc R . .
C34 C 0.4362(3) 0.4004(2) 0.00443(11) 0.0240(11) Uani 1 1 d U . .
C35 C 0.4235(3) 0.4118(2) 0.03846(11) 0.0224(11) Uani 1 1 d U . .
C36 C 0.3553(3) 0.3767(2) 0.05887(10) 0.0214(11) Uani 1 1 d U . .
C37 C 0.2842(3) 0.4272(2) 0.06627(10) 0.0213(11) Uani 1 1 d U . .
C38 C 0.2881(3) 0.5012(3) 0.06014(11) 0.0270(12) Uani 1 1 d U . .
H38 H 0.3362 0.5218 0.0517 0.032 Uiso 1 1 calc R . .
C39 C 0.2218(3) 0.5453(3) 0.06630(11) 0.0293(12) Uani 1 1 d U . .
H39 H 0.2239 0.5955 0.0611 0.035 Uiso 1 1 calc R . .
C40 C 0.1531(3) 0.5164(3) 0.07984(11) 0.0311(13) Uani 1 1 d U . .
H40 H 0.1084 0.5470 0.0842 0.037 Uiso 1 1 calc R . .
C41 C 0.1484(3) 0.4431(3) 0.08713(12) 0.0324(13) Uani 1 1 d U . .
C42 C 0.0739(3) 0.4105(3) 0.10225(15) 0.0555(17) Uani 1 1 d U . .
H42A H 0.0487 0.4462 0.1171 0.083 Uiso 1 1 calc R . .
H42B H 0.0895 0.3677 0.1159 0.083 Uiso 1 1 calc R . .
H42C H 0.0350 0.3965 0.0836 0.083 Uiso 1 1 calc R . .
C43 C 0.2147(3) 0.4000(3) 0.08016(12) 0.0299(12) Uani 1 1 d U . .
H43 H 0.2123 0.3497 0.0851 0.036 Uiso 1 1 calc R . .
C44 C 0.4043(3) 0.3538(2) 0.09181(11) 0.0222(11) Uani 1 1 d U . .
C45 C 0.3979(3) 0.2875(2) 0.10724(11) 0.0220(11) Uani 1 1 d U . .
C46 C 0.3408(3) 0.2270(2) 0.09436(10) 0.0223(11) Uani 1 1 d U . .
C47 C 0.2654(3) 0.2212(2) 0.11575(11) 0.0237(11) Uani 1 1 d U . .
C48 C 0.1956(3) 0.1870(3) 0.10283(13) 0.0371(13) Uani 1 1 d U . .
H48 H 0.1953 0.1647 0.0808 0.045 Uiso 1 1 calc R . .
C49 C 0.1260(3) 0.1850(3) 0.12176(14) 0.0465(15) Uani 1 1 d U . .
H49 H 0.0786 0.1612 0.1127 0.056 Uiso 1 1 calc R . .
C50 C 0.1257(3) 0.2177(3) 0.15370(13) 0.0400(14) Uani 1 1 d U . .
H50 H 0.0777 0.2166 0.1664 0.048 Uiso 1 1 calc R . .
C51 C 0.1942(3) 0.2520(3) 0.16753(12) 0.0350(13) Uani 1 1 d U . .
C52 C 0.1949(4) 0.2881(3) 0.20233(14) 0.0631(19) Uani 1 1 d U . .
H52A H 0.1395 0.2896 0.2105 0.095 Uiso 1 1 calc R . .
H52B H 0.2158 0.3376 0.2004 0.095 Uiso 1 1 calc R . .
H52C H 0.2299 0.2607 0.2187 0.095 Uiso 1 1 calc R . .
C53 C 0.2630(3) 0.2526(3) 0.14810(12) 0.0341(13) Uani 1 1 d U . .
H53 H 0.3107 0.2756 0.1574 0.041 Uiso 1 1 calc R . .
C54 C 0.3990(3) 0.1611(2) 0.09816(11) 0.0260(12) Uani 1 1 d U . .
C55 C 0.4076(3) 0.1086(2) 0.07315(11) 0.0236(11) Uani 1 1 d U . .
C56 C 0.4851(3) 0.0737(2) 0.07021(11) 0.0243(12) Uani 1 1 d U . .
C57 C 0.5509(3) 0.0889(2) 0.09285(11) 0.0236(12) Uani 1 1 d U . .
C58 C 0.5417(3) 0.1439(2) 0.11849(11) 0.0236(11) Uani 1 1 d U . .
C59 C 0.4680(3) 0.1802(3) 0.12033(11) 0.0257(12) Uani 1 1 d U . .
C60 C 0.4666(3) 0.2580(2) 0.12590(10) 0.0233(11) Uani 1 1 d U . .
C61 C 0.5395(3) 0.2958(2) 0.12999(10) 0.0230(11) Uani 1 1 d U . .
C62 C 0.5466(3) 0.3651(2) 0.11354(11) 0.0236(11) Uani 1 1 d U . .
C63 C 0.4798(3) 0.3919(2) 0.09397(11) 0.0240(12) Uani 1 1 d U . .
C64 C 0.4922(3) 0.4281(2) 0.06167(11) 0.0243(12) Uani 1 1 d U . .
C65 C 0.5701(3) 0.4353(2) 0.04995(11) 0.0234(11) Uani 1 1 d U . .
C66 C 0.5832(3) 0.4230(2) 0.01399(11) 0.0234(11) Uani 1 1 d U . .
C67 C 0.5173(3) 0.4046(2) -0.00777(11) 0.0231(11) Uani 1 1 d U . .
C68 C 0.5262(3) 0.3490(2) -0.03387(11) 0.0224(11) Uani 1 1 d U . .
C69 C 0.6008(3) 0.3142(2) -0.03674(10) 0.0225(11) Uani 1 1 d U . .
C70 C 0.6021(3) 0.2376(2) -0.04271(10) 0.0229(11) Uani 1 1 d U . .
C71 C 0.5286(3) 0.2001(2) -0.04514(10) 0.0223(11) Uani 1 1 d U . .
C72 C 0.5216(3) 0.1300(2) -0.02848(11) 0.0213(11) Uani 1 1 d U . .
C73 C 0.5888(3) 0.1008(2) -0.01030(11) 0.0231(11) Uani 1 1 d U . .
C74 C 0.5758(3) 0.0656(2) 0.02212(11) 0.0225(11) Uani 1 1 d U . .
C75 C 0.4978(3) 0.0620(2) 0.03400(11) 0.0231(11) Uani 1 1 d U . .
C76 C 0.6439(3) 0.0825(2) 0.04535(11) 0.0252(12) Uani 1 1 d U . .
C77 C 0.6318(3) 0.0946(2) 0.08034(11) 0.0278(12) Uani 1 1 d U . .
C78 C 0.6739(3) 0.1533(3) 0.09828(11) 0.0281(12) Uani 1 1 d U . .
C79 C 0.6173(3) 0.1839(3) 0.12200(10) 0.0243(12) Uani 1 1 d U . .
C80 C 0.6166(3) 0.2583(3) 0.12755(10) 0.0260(12) Uani 1 1 d U . .
C81 C 0.6702(3) 0.3045(2) 0.10936(11) 0.0258(12) Uani 1 1 d U . .
C82 C 0.7247(3) 0.2753(3) 0.08671(12) 0.0272(12) Uani 1 1 d U . .
C83 C 0.7261(3) 0.1982(3) 0.08058(12) 0.0277(12) Uani 1 1 d U . .
C84 C 0.7388(3) 0.1861(3) 0.04461(12) 0.0266(12) Uani 1 1 d U . .
C85 C 0.6992(3) 0.1291(2) 0.02736(11) 0.0265(12) Uani 1 1 d U . .
C86 C 0.6646(3) 0.1402(2) -0.00734(11) 0.0224(11) Uani 1 1 d U . .
C87 C 0.6709(3) 0.2069(3) -0.02319(11) 0.0252(12) Uani 1 1 d U . .
C88 C 0.7129(3) 0.2663(3) -0.00495(11) 0.0267(12) Uani 1 1 d U . .
C89 C 0.7462(3) 0.2559(3) 0.02829(12) 0.0282(12) Uani 1 1 d U . .
C90 C 0.7369(3) 0.3113(3) 0.05399(12) 0.0270(12) Uani 1 1 d U . .
C91 C 0.6952(3) 0.3747(3) 0.04584(12) 0.0277(12) Uani 1 1 d U . .
C92 C 0.6392(3) 0.4057(2) 0.06952(12) 0.0262(12) Uani 1 1 d U . .
C93 C 0.6276(3) 0.3714(2) 0.10083(11) 0.0232(11) Uani 1 1 d U . .
C94 C 0.6601(3) 0.3860(2) 0.01141(12) 0.0250(12) Uani 1 1 d U . .
C95 C 0.6690(3) 0.3326(2) -0.01376(11) 0.0222(11) Uani 1 1 d U . .
C96 C 0.2113(3) 0.6703(2) 0.20241(11) 0.0249(11) Uani 1 1 d U . .
C97 C 0.2364(3) 0.7337(2) 0.18451(11) 0.0245(11) Uani 1 1 d U . .
C98 C 0.2614(3) 0.7862(2) 0.20890(11) 0.0276(12) Uani 1 1 d U . .
C99 C 0.2519(3) 0.7557(3) 0.24322(11) 0.0362(14) Uani 1 1 d U . .
C100 C 0.2245(3) 0.6820(2) 0.23790(11) 0.0247(12) Uani 1 1 d U . .
C101 C 0.2345(3) 0.6216(2) 0.26411(11) 0.0235(11) Uani 1 1 d U . .
C102 C 0.1603(3) 0.6075(2) 0.28588(11) 0.0253(12) Uani 1 1 d U . .
C103 C 0.0827(3) 0.6130(3) 0.27090(13) 0.0363(13) Uani 1 1 d U . .
H103 H 0.0752 0.6249 0.2472 0.044 Uiso 1 1 calc R . .
C104 C 0.0155(3) 0.6008(3) 0.29075(13) 0.0414(14) Uani 1 1 d U . .
H104 H -0.0378 0.6052 0.2806 0.050 Uiso 1 1 calc R . .
C105 C 0.0265(3) 0.5823(3) 0.32540(12) 0.0362(13) Uani 1 1 d U . .
H105 H -0.0196 0.5723 0.3385 0.043 Uiso 1 1 calc R . .
C106 C 0.1028(3) 0.5784(2) 0.34087(11) 0.0263(12) Uani 1 1 d U . .
C107 C 0.1155(3) 0.5629(3) 0.37862(12) 0.0417(14) Uani 1 1 d U . .
H10A H 0.1364 0.6064 0.3904 0.063 Uiso 1 1 calc R . .
H10B H 0.1547 0.5234 0.3819 0.063 Uiso 1 1 calc R . .
H10C H 0.0636 0.5489 0.3881 0.063 Uiso 1 1 calc R . .
C108 C 0.1696(3) 0.5910(2) 0.32075(11) 0.0279(12) Uani 1 1 d U . .
H108 H 0.2228 0.5882 0.3312 0.033 Uiso 1 1 calc R . .
C109 C 0.3129(3) 0.6380(2) 0.28553(11) 0.0246(12) Uani 1 1 d U . .
C110 C 0.3457(3) 0.7058(2) 0.28953(11) 0.0246(12) Uani 1 1 d U . .
C111 C 0.3094(3) 0.7754(2) 0.27384(11) 0.0237(11) Uani 1 1 d U . .
C112 C 0.2651(3) 0.8192(2) 0.30088(10) 0.0191(11) Uani 1 1 d U . .
C113 C 0.2936(3) 0.8858(2) 0.31308(11) 0.0246(12) Uani 1 1 d U . .
H113 H 0.3423 0.9056 0.3048 0.030 Uiso 1 1 calc R . .
C114 C 0.2506(3) 0.9235(2) 0.33741(11) 0.0262(12) Uani 1 1 d U . .
H114 H 0.2698 0.9691 0.3456 0.031 Uiso 1 1 calc R . .
C115 C 0.1802(3) 0.8949(3) 0.34968(12) 0.0319(13) Uani 1 1 d U . .
H115 H 0.1507 0.9218 0.3658 0.038 Uiso 1 1 calc R . .
C116 C 0.1518(3) 0.8279(3) 0.33898(13) 0.0347(13) Uani 1 1 d U . .
C117 C 0.0766(4) 0.7955(3) 0.35309(18) 0.074(2) Uani 1 1 d U . .
H11A H 0.0785 0.8008 0.3782 0.112 Uiso 1 1 calc R . .
H11B H 0.0736 0.7440 0.3471 0.112 Uiso 1 1 calc R . .
H11C H 0.0286 0.8205 0.3432 0.112 Uiso 1 1 calc R . .
C118 C 0.1940(3) 0.7915(3) 0.31416(12) 0.0333(13) Uani 1 1 d U . .
H118 H 0.1739 0.7462 0.3059 0.040 Uiso 1 1 calc R . .
C119 C 0.3854(3) 0.8108(2) 0.26056(11) 0.0217(11) Uani 1 1 d U . .
C120 C 0.3922(3) 0.8412(2) 0.22833(11) 0.0248(11) Uani 1 1 d U . .
C121 C 0.3216(3) 0.8456(2) 0.20070(11) 0.0253(12) Uani 1 1 d U . .
C122 C 0.2845(3) 0.9221(2) 0.19859(12) 0.0248(11) Uani 1 1 d U . .
C123 C 0.2863(3) 0.9631(3) 0.16942(13) 0.0484(16) Uani 1 1 d U . .
H123 H 0.3100 0.9444 0.1494 0.058 Uiso 1 1 calc R . .
C124 C 0.2529(4) 1.0332(3) 0.16911(14) 0.0587(18) Uani 1 1 d U . .
H124 H 0.2546 1.0620 0.1489 0.070 Uiso 1 1 calc R . .
C125 C 0.2180(3) 1.0604(3) 0.19770(14) 0.0440(15) Uani 1 1 d U . .
H125 H 0.1952 1.1076 0.1970 0.053 Uiso 1 1 calc R . .
C126 C 0.2157(3) 1.0197(3) 0.22756(12) 0.0290(12) Uani 1 1 d U . .
C127 C 0.1784(3) 1.0486(3) 0.25959(12) 0.0390(14) Uani 1 1 d U . .
H12A H 0.1814 1.1017 0.2596 0.059 Uiso 1 1 calc R . .
H12B H 0.2083 1.0296 0.2800 0.059 Uiso 1 1 calc R . .
H12C H 0.1215 1.0335 0.2599 0.059 Uiso 1 1 calc R . .
C128 C 0.2486(3) 0.9504(2) 0.22741(12) 0.0271(12) Uani 1 1 d U . .
H128 H 0.2466 0.9215 0.2476 0.033 Uiso 1 1 calc R . .
C129 C 0.3672(3) 0.8228(2) 0.16873(11) 0.0229(11) Uani 1 1 d U . .
C130 C 0.3379(3) 0.7732(2) 0.14473(10) 0.0222(11) Uani 1 1 d U . .
C131 C 0.2551(3) 0.7347(2) 0.14674(11) 0.0232(11) Uani 1 1 d U . .
C132 C 0.1881(3) 0.7671(2) 0.12293(11) 0.0260(12) Uani 1 1 d U . .
C133 C 0.1835(3) 0.7492(3) 0.08821(11) 0.0306(12) Uani 1 1 d U . .
H133 H 0.2230 0.7180 0.0791 0.037 Uiso 1 1 calc R . .
C134 C 0.1212(3) 0.7767(3) 0.06684(12) 0.0339(13) Uani 1 1 d U . .
H134 H 0.1183 0.7642 0.0431 0.041 Uiso 1 1 calc R . .
C135 C 0.0636(3) 0.8218(3) 0.07985(13) 0.0336(13) Uani 1 1 d U . .
H135 H 0.0199 0.8389 0.0653 0.040 Uiso 1 1 calc R . .
C136 C 0.0692(3) 0.8425(3) 0.11411(13) 0.0341(13) Uani 1 1 d U . .
C137 C 0.0081(3) 0.8938(3) 0.12850(15) 0.0625(18) Uani 1 1 d U . .
H13D H -0.0217 0.8691 0.1463 0.094 Uiso 1 1 calc R . .
H13E H -0.0301 0.9097 0.1100 0.094 Uiso 1 1 calc R . .
H13F H 0.0364 0.9360 0.1385 0.094 Uiso 1 1 calc R . .
C138 C 0.1320(3) 0.8146(3) 0.13507(12) 0.0311(13) Uani 1 1 d U . .
H138 H 0.1363 0.8289 0.1586 0.037 Uiso 1 1 calc R . .
C139 C 0.2807(3) 0.6568(2) 0.13765(11) 0.0242(11) Uani 1 1 d U . .
C140 C 0.2567(3) 0.5957(2) 0.15500(10) 0.0228(11) Uani 1 1 d U . .
C141 C 0.2016(3) 0.5964(2) 0.18592(10) 0.0217(11) Uani 1 1 d U . .
C142 C 0.1131(3) 0.5785(2) 0.17664(11) 0.0234(11) Uani 1 1 d U . .
C143 C 0.0749(3) 0.5174(3) 0.18962(11) 0.0345(13) Uani 1 1 d U . .
H143 H 0.1046 0.4836 0.2037 0.041 Uiso 1 1 calc R . .
C144 C -0.0080(3) 0.5068(3) 0.18160(12) 0.0371(13) Uani 1 1 d U . .
H144 H -0.0342 0.4653 0.1903 0.044 Uiso 1 1 calc R . .
C145 C -0.0525(3) 0.5550(3) 0.16136(12) 0.0354(13) Uani 1 1 d U . .
H145 H -0.1090 0.5474 0.1568 0.042 Uiso 1 1 calc R . .
C146 C -0.0144(3) 0.6150(3) 0.14756(13) 0.0358(13) Uani 1 1 d U . .
C147 C 0.0671(3) 0.6247(3) 0.15557(12) 0.0342(13) Uani 1 1 d U . .
H147 H 0.0932 0.6655 0.1461 0.041 Uiso 1 1 calc R . .
C148 C -0.0605(3) 0.6698(3) 0.12487(16) 0.0615(18) Uani 1 1 d U . .
H14A H -0.0365 0.7179 0.1285 0.092 Uiso 1 1 calc R . .
H14B H -0.1176 0.6708 0.1309 0.092 Uiso 1 1 calc R . .
H14C H -0.0569 0.6559 0.1006 0.092 Uiso 1 1 calc R . .
C149 C 0.2465(3) 0.5421(2) 0.20996(11) 0.0250(12) Uani 1 1 d U . .
C150 C 0.2614(3) 0.5535(2) 0.24458(11) 0.0248(12) Uani 1 1 d U . .
C151 C 0.3338(3) 0.5241(2) 0.26155(11) 0.0258(12) Uani 1 1 d U . .
C152 C 0.3869(3) 0.4814(2) 0.24313(12) 0.0281(12) Uani 1 1 d U . .
C153 C 0.3721(3) 0.4692(2) 0.20704(11) 0.0252(12) Uani 1 1 d U . .
C154 C 0.3092(3) 0.5339(2) 0.15720(11) 0.0245(11) Uani 1 1 d U . .
C155 C 0.3833(3) 0.5330(2) 0.14105(11) 0.0250(12) Uani 1 1 d U . .
C156 C 0.4542(3) 0.5008(3) 0.15822(12) 0.0303(12) Uani 1 1 d U . .
C157 C 0.4491(3) 0.4704(2) 0.19090(12) 0.0300(12) Uani 1 1 d U . .
C158 C 0.5123(3) 0.4824(2) 0.21712(12) 0.0293(12) Uani 1 1 d U . .
C159 C 0.4734(3) 0.4896(2) 0.24957(12) 0.0293(12) Uani 1 1 d U . .
C160 C 0.5041(3) 0.5394(3) 0.27413(11) 0.0279(12) Uani 1 1 d U . .
C161 C 0.5738(3) 0.5836(3) 0.26652(12) 0.0293(12) Uani 1 1 d U . .
C162 C 0.6106(3) 0.5776(3) 0.23505(13) 0.0333(13) Uani 1 1 d U . .
C163 C 0.5790(3) 0.5254(3) 0.20982(12) 0.0333(13) Uani 1 1 d U . .
C164 C 0.5860(3) 0.5577(3) 0.17610(13) 0.0317(13) Uani 1 1 d U . .
C165 C 0.6205(3) 0.6295(3) 0.18084(12) 0.0322(13) Uani 1 1 d U . .
C166 C 0.6361(3) 0.6414(3) 0.21736(12) 0.0317(13) Uani 1 1 d U . .
C167 C 0.6231(3) 0.7100(3) 0.23110(12) 0.0294(12) Uani 1 1 d U . .
C168 C 0.5325(3) 0.7801(2) 0.26170(11) 0.0251(12) Uani 1 1 d U . .
C169 C 0.5849(3) 0.7166(3) 0.26383(11) 0.0277(12) Uani 1 1 d U . .
C170 C 0.5605(3) 0.6550(3) 0.28107(11) 0.0291(12) Uani 1 1 d U . .
C171 C 0.5381(3) 0.8119(2) 0.22836(11) 0.0256(12) Uani 1 1 d U . .
C172 C 0.5945(3) 0.7687(3) 0.20931(12) 0.0292(12) Uani 1 1 d U . .
C173 C 0.5798(3) 0.7573(3) 0.17393(12) 0.0293(12) Uani 1 1 d U . .
C174 C 0.5929(3) 0.6867(3) 0.15955(12) 0.0294(12) Uani 1 1 d U . .
C175 C 0.3033(3) 0.5010(2) 0.19084(11) 0.0252(12) Uani 1 1 d U . .
C176 C 0.5286(3) 0.6739(3) 0.13336(11) 0.0295(12) Uani 1 1 d U . .
C177 C 0.4772(3) 0.7372(2) 0.13157(11) 0.0250(12) Uani 1 1 d U . .
C178 C 0.5080(3) 0.7885(2) 0.15657(11) 0.0257(12) Uani 1 1 d U . .
C179 C 0.4531(3) 0.8285(2) 0.17529(11) 0.0240(11) Uani 1 1 d U . .
C180 C 0.4684(3) 0.8398(2) 0.21177(11) 0.0233(11) Uani 1 1 d U . .
C181 C 0.4574(3) 0.7784(2) 0.27692(11) 0.0259(12) Uani 1 1 d U . .
C182 C 0.4321(3) 0.7140(2) 0.29456(10) 0.0225(11) Uani 1 1 d U . .
C183 C 0.4829(3) 0.6538(3) 0.29734(11) 0.0267(12) Uani 1 1 d U . .
C184 C 0.4485(3) 0.5826(3) 0.29293(11) 0.0291(12) Uani 1 1 d U . .
C185 C 0.3652(3) 0.5754(2) 0.28639(11) 0.0255(12) Uani 1 1 d U . .
C186 C 0.5245(3) 0.5460(3) 0.15083(12) 0.0320(13) Uani 1 1 d U . .
C187 C 0.4956(3) 0.6045(3) 0.12909(11) 0.0280(12) Uani 1 1 d U . .
C188 C 0.4088(3) 0.5968(2) 0.12301(11) 0.0256(12) Uani 1 1 d U . .
C189 C 0.3583(3) 0.6577(3) 0.12243(10) 0.0255(12) Uani 1 1 d U . .
C190 C 0.3928(3) 0.7286(2) 0.12675(10) 0.0248(12) Uani 1 1 d U . .
C191 C 0.0919(4) 0.1882(4) 0.00685(19) 0.076(2) Uani 1 1 d U . .
H191 H 0.1358 0.1607 -0.0014 0.092 Uiso 1 1 calc R . .
C192 C 0.0427(5) 0.1571(4) 0.02933(18) 0.071(2) Uani 1 1 d U . .
H192 H 0.0521 0.1090 0.0371 0.086 Uiso 1 1 calc R . .
C193 C -0.0226(4) 0.1973(4) 0.04099(18) 0.076(2) Uani 1 1 d U . .
H193 H -0.0590 0.1769 0.0566 0.091 Uiso 1 1 calc R . .
C194 C -0.0328(4) 0.2693(4) 0.02885(18) 0.0642(19) Uani 1 1 d U . .
H194 H -0.0763 0.2982 0.0364 0.077 Uiso 1 1 calc R . .
C195 C 0.0204(4) 0.2968(4) 0.00615(19) 0.070(2) Uani 1 1 d U . .
C196 C 0.0814(5) 0.2570(4) -0.0045(2) 0.085(2) Uani 1 1 d U . .
H196 H 0.1179 0.2769 -0.0202 0.102 Uiso 1 1 calc R . .
C197 C 0.0082(6) 0.3728(4) -0.0081(3) 0.159(5) Uani 1 1 d U . .
H19A H 0.0218 0.4082 0.0101 0.239 Uiso 1 1 calc R . .
H19B H -0.0486 0.3790 -0.0161 0.239 Uiso 1 1 calc R . .
H19C H 0.0436 0.3801 -0.0274 0.239 Uiso 1 1 calc R . .
C198 C 0.8294(4) 0.7740(4) 0.2055(2) 0.058(4) Uiso 0.50 1 d PG A 1
H198 H 0.7822 0.7465 0.1993 0.070 Uiso 0.50 1 calc PR A 1
C199 C 0.9050(6) 0.7404(3) 0.2079(2) 0.070(4) Uiso 0.50 1 d PG A 1
H199 H 0.9095 0.6901 0.2034 0.084 Uiso 0.50 1 calc PR A 1
C200 C 0.9741(4) 0.7806(5) 0.2170(2) 0.053(4) Uiso 0.50 1 d PG A 1
H200 H 1.0257 0.7577 0.2186 0.063 Uiso 0.50 1 calc PR A 1
C201 C 0.9675(4) 0.8543(4) 0.2235(2) 0.053(3) Uiso 0.50 1 d PGD A 1
C202 C 0.8919(5) 0.8879(3) 0.2211(2) 0.035(3) Uiso 0.50 1 d PG A 1
H202 H 0.8875 0.9383 0.2256 0.042 Uiso 0.50 1 calc PR A 1
C203 C 0.8229(4) 0.8477(4) 0.2121(2) 0.050(3) Uiso 0.50 1 d PG A 1
H203 H 0.7712 0.8706 0.2104 0.060 Uiso 0.50 1 calc PR A 1
C204 C 1.0374(8) 0.8988(9) 0.2327(4) 0.084(5) Uiso 0.50 1 d PD A 1
H20A H 1.0864 0.8686 0.2338 0.126 Uiso 0.50 1 calc PR A 1
H20B H 1.0302 0.9212 0.2553 0.126 Uiso 0.50 1 calc PR A 1
H20C H 1.0430 0.9367 0.2154 0.126 Uiso 0.50 1 calc PR A 1
C205 C 0.8854(5) 0.7935(5) 0.2103(2) 0.070(4) Uiso 0.50 1 d PGD B 2
C206 C 0.9586(7) 0.7575(4) 0.2168(3) 0.072(5) Uiso 0.50 1 d PG B 2
H206 H 0.9619 0.7068 0.2132 0.086 Uiso 0.50 1 calc PR B 2
C207 C 1.0269(5) 0.7958(6) 0.2287(3) 0.090(5) Uiso 0.50 1 d PG B 2
H207 H 1.0769 0.7713 0.2331 0.108 Uiso 0.50 1 calc PR B 2
C208 C 1.0220(6) 0.8701(6) 0.2340(3) 0.090(9) Uiso 0.50 1 d PG B 2
H208 H 1.0687 0.8963 0.2421 0.108 Uiso 0.50 1 calc PR B 2
C209 C 0.9487(7) 0.9061(4) 0.2275(3) 0.080(4) Uiso 0.50 1 d PG B 2
H209 H 0.9454 0.9568 0.2312 0.097 Uiso 0.50 1 calc PR B 2
C210 C 0.8804(5) 0.8678(6) 0.2157(3) 0.078(5) Uiso 0.50 1 d PG B 2
H210 H 0.8304 0.8923 0.2112 0.093 Uiso 0.50 1 calc PR B 2
C211 C 0.8212(11) 0.7464(11) 0.1959(6) 0.090(8) Uiso 0.50 1 d PD B 2
H21A H 0.7713 0.7746 0.1917 0.108 Uiso 0.50 1 calc PR B 2
H21B H 0.8109 0.7073 0.2122 0.108 Uiso 0.50 1 calc PR B 2
H21C H 0.8382 0.7256 0.1742 0.108 Uiso 0.50 1 calc PR B 2

loop_
_atom_site_aniso_label
_atom_site_aniso_U_11
_atom_site_aniso_U_22
_atom_site_aniso_U_33
_atom_site_aniso_U_23
_atom_site_aniso_U_13
_atom_site_aniso_U_12
C1 0.045(3) 0.025(3) 0.022(3) 0.001(2) 0.008(2) -0.004(3)
C2 0.050(4) 0.021(3) 0.017(3) -0.002(2) 0.008(2) 0.007(2)
C3 0.036(3) 0.023(3) 0.019(3) 0.006(2) 0.004(2) -0.002(2)
C4 0.024(3) 0.029(3) 0.016(3) -0.002(2) 0.004(2) 0.003(2)
C5 0.051(4) 0.020(3) 0.021(3) 0.002(2) 0.008(2) 0.000(3)
C6 0.034(3) 0.015(3) 0.023(3) 0.001(2) 0.002(2) -0.004(2)
C7 0.026(3) 0.016(3) 0.027(3) -0.003(2) 0.006(2) 0.002(2)
C8 0.041(3) 0.030(3) 0.030(3) 0.003(2) 0.007(2) -0.005(3)
C9 0.038(3) 0.032(3) 0.041(3) 0.009(3) 0.007(3) -0.012(3)
C10 0.034(3) 0.033(3) 0.045(4) -0.004(3) 0.004(3) -0.011(3)
C11 0.036(3) 0.022(3) 0.030(3) -0.005(2) 0.001(2) 0.002(3)
C12 0.034(3) 0.023(3) 0.022(3) -0.001(2) 0.002(2) -0.001(2)
C13 0.049(4) 0.040(3) 0.048(4) 0.000(3) -0.009(3) -0.014(3)
C14 0.033(3) 0.011(2) 0.019(3) -0.006(2) 0.007(2) -0.003(2)
C15 0.036(3) 0.017(3) 0.016(3) -0.007(2) 0.000(2) -0.003(2)
C16 0.028(3) 0.024(3) 0.013(2) 0.000(2) -0.001(2) -0.002(2)
C17 0.027(3) 0.021(3) 0.016(3) 0.000(2) 0.003(2) 0.002(2)
C18 0.038(3) 0.034(3) 0.027(3) -0.006(2) 0.000(2) 0.001(3)
C19 0.039(3) 0.042(3) 0.033(3) -0.004(3) -0.005(3) 0.007(3)
C20 0.046(4) 0.034(3) 0.022(3) 0.001(2) -0.008(3) -0.006(3)
C21 0.046(4) 0.025(3) 0.019(3) 0.000(2) 0.003(2) -0.002(3)
C22 0.058(4) 0.034(3) 0.027(3) -0.006(2) 0.000(3) 0.000(3)
C23 0.040(3) 0.026(3) 0.017(3) 0.001(2) 0.000(2) 0.000(2)
C24 0.032(3) 0.024(3) 0.009(2) 0.003(2) -0.001(2) -0.004(2)
C25 0.030(3) 0.024(3) 0.010(2) 0.006(2) 0.001(2) 0.003(2)
C26 0.024(3) 0.024(3) 0.018(3) 0.000(2) 0.002(2) 0.003(2)
C27 0.018(3) 0.018(3) 0.027(3) 0.002(2) -0.004(2) -0.002(2)
C28 0.034(3) 0.035(3) 0.021(3) 0.003(2) 0.003(2) 0.002(3)
C29 0.039(3) 0.038(3) 0.029(3) 0.003(3) 0.000(3) 0.007(3)
C30 0.036(3) 0.035(3) 0.036(3) 0.013(3) -0.011(3) -0.005(3)
C31 0.024(3) 0.031(3) 0.030(3) 0.008(2) -0.002(2) -0.001(2)
C32 0.035(3) 0.033(3) 0.059(4) -0.005(3) -0.001(3) 0.004(3)
C33 0.030(3) 0.022(3) 0.024(3) -0.003(2) 0.002(2) -0.001(2)
C34 0.032(3) 0.021(3) 0.019(3) 0.002(2) 0.002(2) 0.007(2)
C35 0.031(3) 0.014(3) 0.022(3) 0.003(2) 0.002(2) 0.005(2)
C36 0.028(3) 0.021(3) 0.015(2) -0.002(2) 0.006(2) 0.001(2)
C37 0.026(3) 0.024(3) 0.013(2) -0.002(2) 0.002(2) -0.001(2)
C38 0.031(3) 0.030(3) 0.020(3) -0.003(2) 0.002(2) -0.003(3)
C39 0.042(3) 0.023(3) 0.024(3) -0.004(2) 0.005(2) 0.005(3)
C40 0.039(3) 0.032(3) 0.023(3) -0.003(2) 0.003(2) 0.014(3)
C41 0.035(3) 0.029(3) 0.035(3) 0.005(2) 0.011(2) 0.006(3)
C42 0.040(4) 0.046(4) 0.082(5) 0.017(3) 0.022(3) 0.007(3)
C43 0.031(3) 0.023(3) 0.036(3) 0.003(2) 0.008(2) 0.000(3)
C44 0.028(3) 0.023(3) 0.016(3) -0.002(2) 0.007(2) 0.007(2)
C45 0.030(3) 0.022(3) 0.014(2) -0.003(2) 0.008(2) 0.001(2)
C46 0.030(3) 0.023(3) 0.014(2) 0.004(2) 0.005(2) 0.001(2)
C47 0.030(3) 0.025(3) 0.016(3) 0.005(2) 0.000(2) 0.002(2)
C48 0.043(4) 0.035(3) 0.034(3) -0.003(3) 0.006(3) -0.002(3)
C49 0.032(3) 0.061(4) 0.047(4) -0.001(3) 0.011(3) -0.010(3)
C50 0.041(4) 0.047(4) 0.033(3) 0.010(3) 0.017(3) 0.011(3)
C51 0.037(3) 0.041(3) 0.028(3) 0.005(3) 0.013(3) 0.005(3)
C52 0.063(4) 0.088(5) 0.040(4) -0.012(3) 0.025(3) -0.004(4)
C53 0.037(3) 0.043(3) 0.023(3) 0.001(3) 0.007(2) -0.004(3)
C54 0.032(3) 0.027(3) 0.020(3) 0.004(2) 0.009(2) 0.001(2)
C55 0.030(3) 0.015(3) 0.026(3) 0.002(2) 0.010(2) -0.005(2)
C56 0.041(3) 0.011(3) 0.021(3) 0.002(2) 0.005(2) 0.001(2)
C57 0.040(3) 0.015(3) 0.016(3) 0.006(2) 0.004(2) 0.005(2)
C58 0.034(3) 0.020(3) 0.017(3) 0.003(2) 0.004(2) 0.000(2)
C59 0.039(3) 0.029(3) 0.010(2) 0.002(2) 0.008(2) 0.001(3)
C60 0.033(3) 0.025(3) 0.013(2) -0.001(2) 0.009(2) 0.003(2)
C61 0.033(3) 0.024(3) 0.011(2) -0.006(2) -0.004(2) 0.002(2)
C62 0.031(3) 0.024(3) 0.015(3) -0.011(2) -0.004(2) 0.002(2)
C63 0.033(3) 0.019(3) 0.021(3) -0.007(2) 0.009(2) 0.000(2)
C64 0.034(3) 0.014(3) 0.026(3) -0.001(2) 0.004(2) 0.005(2)
C65 0.031(3) 0.011(3) 0.029(3) -0.002(2) 0.007(2) -0.002(2)
C66 0.034(3) 0.015(3) 0.021(3) 0.004(2) 0.004(2) -0.007(2)
C67 0.034(3) 0.016(3) 0.019(3) 0.003(2) 0.006(2) 0.005(2)
C68 0.030(3) 0.018(3) 0.019(3) 0.007(2) 0.004(2) -0.001(2)
C69 0.034(3) 0.024(3) 0.011(2) 0.005(2) 0.006(2) -0.001(2)
C70 0.031(3) 0.026(3) 0.013(2) -0.001(2) 0.006(2) 0.004(2)
C71 0.030(3) 0.023(3) 0.014(2) 0.000(2) 0.004(2) 0.001(2)
C72 0.032(3) 0.015(3) 0.017(3) -0.006(2) 0.001(2) 0.002(2)
C73 0.033(3) 0.018(3) 0.019(3) -0.005(2) 0.005(2) 0.007(2)
C74 0.041(3) 0.010(2) 0.016(3) -0.001(2) 0.000(2) 0.004(2)
C75 0.039(3) 0.012(3) 0.018(3) 0.000(2) 0.002(2) -0.003(2)
C76 0.031(3) 0.024(3) 0.021(3) 0.000(2) 0.005(2) 0.007(2)
C77 0.038(3) 0.020(3) 0.025(3) 0.004(2) 0.003(2) 0.008(2)
C78 0.036(3) 0.028(3) 0.020(3) 0.003(2) -0.004(2) 0.009(3)
C79 0.031(3) 0.029(3) 0.013(2) 0.000(2) -0.005(2) 0.007(2)
C80 0.030(3) 0.036(3) 0.012(3) -0.002(2) -0.003(2) 0.006(3)
C81 0.027(3) 0.028(3) 0.022(3) -0.005(2) -0.004(2) -0.004(2)
C82 0.024(3) 0.031(3) 0.025(3) 0.000(2) -0.012(2) -0.002(2)
C83 0.029(3) 0.029(3) 0.024(3) -0.002(2) -0.002(2) 0.005(2)
C84 0.020(3) 0.028(3) 0.032(3) 0.000(2) 0.003(2) 0.006(2)
C85 0.030(3) 0.023(3) 0.027(3) 0.000(2) 0.006(2) 0.014(2)
C86 0.027(3) 0.023(3) 0.018(3) -0.003(2) 0.007(2) 0.007(2)
C87 0.029(3) 0.027(3) 0.020(3) 0.004(2) 0.012(2) 0.008(2)
C88 0.030(3) 0.026(3) 0.024(3) -0.001(2) 0.008(2) -0.001(2)
C89 0.019(3) 0.032(3) 0.034(3) 0.001(3) 0.002(2) 0.003(2)
C90 0.019(3) 0.031(3) 0.030(3) -0.001(2) -0.006(2) -0.006(2)
C91 0.026(3) 0.024(3) 0.033(3) 0.000(2) 0.001(2) -0.007(2)
C92 0.032(3) 0.020(3) 0.027(3) -0.004(2) 0.000(2) -0.005(2)
C93 0.031(3) 0.019(3) 0.019(3) -0.005(2) -0.003(2) -0.006(2)
C94 0.028(3) 0.018(3) 0.030(3) 0.005(2) 0.008(2) -0.010(2)
C95 0.023(3) 0.023(3) 0.021(3) 0.002(2) 0.009(2) -0.007(2)
C96 0.031(3) 0.020(3) 0.024(3) -0.001(2) 0.000(2) -0.009(2)
C97 0.031(3) 0.020(3) 0.022(3) -0.004(2) -0.001(2) 0.003(2)
C98 0.036(3) 0.019(3) 0.027(3) 0.008(2) -0.004(2) -0.002(2)
C99 0.064(4) 0.031(3) 0.014(3) -0.002(2) 0.002(2) -0.015(3)
C100 0.035(3) 0.018(3) 0.022(3) 0.006(2) 0.004(2) -0.002(2)
C101 0.033(3) 0.020(3) 0.018(3) 0.004(2) 0.005(2) -0.002(2)
C102 0.031(3) 0.022(3) 0.023(3) -0.003(2) 0.004(2) 0.000(2)
C103 0.042(4) 0.040(3) 0.027(3) 0.000(2) 0.006(3) -0.002(3)
C104 0.033(3) 0.060(4) 0.031(3) -0.002(3) 0.000(3) -0.007(3)
C105 0.035(3) 0.043(3) 0.032(3) -0.001(3) 0.007(3) -0.014(3)
C106 0.035(3) 0.024(3) 0.020(3) -0.002(2) 0.002(2) -0.006(2)
C107 0.045(4) 0.052(4) 0.028(3) 0.004(3) 0.006(3) -0.003(3)
C108 0.033(3) 0.031(3) 0.020(3) 0.001(2) 0.003(2) 0.001(2)
C109 0.032(3) 0.026(3) 0.016(3) -0.003(2) 0.010(2) 0.005(2)
C110 0.034(3) 0.026(3) 0.015(3) -0.005(2) 0.006(2) -0.004(2)
C111 0.032(3) 0.020(3) 0.019(3) -0.001(2) 0.005(2) -0.006(2)
C112 0.023(3) 0.016(3) 0.017(2) -0.002(2) 0.000(2) 0.002(2)
C113 0.031(3) 0.024(3) 0.019(3) 0.001(2) 0.000(2) 0.001(2)
C114 0.042(3) 0.014(3) 0.022(3) -0.006(2) 0.000(2) 0.004(2)
C115 0.032(3) 0.032(3) 0.032(3) -0.004(2) 0.008(2) 0.004(3)
C116 0.030(3) 0.026(3) 0.049(3) -0.013(3) 0.015(3) 0.001(3)
C117 0.051(4) 0.061(4) 0.115(6) -0.039(4) 0.051(4) -0.017(3)
C118 0.034(3) 0.029(3) 0.038(3) -0.012(3) 0.005(3) -0.001(3)
C119 0.027(3) 0.017(3) 0.021(3) -0.006(2) -0.001(2) 0.001(2)
C120 0.033(3) 0.019(3) 0.022(3) -0.003(2) 0.001(2) -0.001(2)
C121 0.032(3) 0.023(3) 0.021(3) 0.000(2) 0.006(2) 0.000(2)
C122 0.030(3) 0.017(3) 0.028(3) -0.002(2) 0.001(2) 0.000(2)
C123 0.075(4) 0.040(4) 0.032(3) 0.009(3) 0.021(3) 0.016(3)
C124 0.107(5) 0.032(4) 0.040(4) 0.013(3) 0.032(4) 0.026(4)
C125 0.057(4) 0.028(3) 0.047(4) 0.008(3) 0.006(3) 0.014(3)
C126 0.031(3) 0.023(3) 0.033(3) -0.002(2) -0.001(2) 0.001(2)
C127 0.040(3) 0.038(3) 0.039(3) -0.009(3) 0.005(3) 0.009(3)
C128 0.030(3) 0.024(3) 0.028(3) 0.002(2) 0.005(2) 0.002(2)
C129 0.037(3) 0.015(3) 0.017(3) 0.005(2) 0.001(2) 0.004(2)
C130 0.032(3) 0.024(3) 0.011(2) 0.007(2) 0.000(2) 0.005(2)
C131 0.026(3) 0.026(3) 0.018(3) 0.002(2) 0.002(2) -0.001(2)
C132 0.031(3) 0.025(3) 0.022(3) 0.003(2) 0.000(2) -0.005(2)
C133 0.040(3) 0.028(3) 0.024(3) 0.002(2) 0.000(2) -0.001(3)
C134 0.041(3) 0.040(3) 0.019(3) 0.002(2) -0.010(3) -0.006(3)
C135 0.032(3) 0.033(3) 0.034(3) 0.011(3) -0.006(3) -0.009(3)
C136 0.034(3) 0.034(3) 0.034(3) 0.000(3) 0.004(3) 0.006(3)
C137 0.053(4) 0.068(4) 0.065(4) -0.010(4) -0.009(3) 0.019(4)
C138 0.038(3) 0.036(3) 0.018(3) -0.002(2) -0.006(2) 0.004(3)
C139 0.033(3) 0.025(3) 0.015(2) -0.001(2) -0.001(2) 0.001(2)
C140 0.029(3) 0.028(3) 0.011(2) -0.005(2) 0.000(2) 0.000(2)
C141 0.027(3) 0.021(3) 0.017(3) -0.001(2) 0.002(2) -0.002(2)
C142 0.036(3) 0.018(3) 0.017(3) -0.004(2) 0.001(2) -0.001(2)
C143 0.040(4) 0.040(3) 0.023(3) 0.007(2) -0.004(2) -0.009(3)
C144 0.043(4) 0.037(3) 0.032(3) 0.004(3) 0.003(3) -0.016(3)
C145 0.032(3) 0.045(4) 0.029(3) -0.006(3) 0.005(2) -0.009(3)
C146 0.032(3) 0.035(3) 0.040(3) -0.002(3) -0.005(3) -0.006(3)
C147 0.033(3) 0.029(3) 0.041(3) 0.004(3) -0.004(3) -0.003(3)
C148 0.048(4) 0.053(4) 0.081(5) 0.022(4) -0.022(3) -0.009(3)
C149 0.035(3) 0.019(3) 0.021(3) 0.001(2) 0.001(2) -0.006(2)
C150 0.035(3) 0.022(3) 0.017(3) 0.002(2) 0.000(2) -0.005(2)
C151 0.037(3) 0.019(3) 0.023(3) 0.004(2) 0.008(2) -0.002(2)
C152 0.038(3) 0.020(3) 0.026(3) 0.005(2) -0.002(2) 0.006(2)
C153 0.037(3) 0.014(3) 0.024(3) 0.004(2) -0.001(2) 0.003(2)
C154 0.036(3) 0.021(3) 0.017(3) -0.003(2) 0.001(2) -0.004(2)
C155 0.035(3) 0.023(3) 0.018(3) -0.008(2) 0.005(2) 0.000(2)
C156 0.037(3) 0.026(3) 0.028(3) -0.013(2) 0.009(2) 0.005(3)
C157 0.042(3) 0.021(3) 0.028(3) -0.005(2) 0.008(3) 0.007(3)
C158 0.039(3) 0.021(3) 0.028(3) 0.002(2) 0.001(3) 0.012(3)
C159 0.042(4) 0.017(3) 0.028(3) 0.008(2) -0.004(3) 0.009(2)
C160 0.035(3) 0.026(3) 0.022(3) 0.003(2) -0.009(2) 0.005(3)
C161 0.024(3) 0.034(3) 0.029(3) 0.001(2) -0.011(2) 0.010(3)
C162 0.029(3) 0.035(3) 0.035(3) 0.003(3) -0.007(2) 0.008(3)
C163 0.036(3) 0.032(3) 0.032(3) -0.003(3) -0.001(3) 0.015(3)
C164 0.032(3) 0.027(3) 0.037(3) -0.007(3) 0.011(3) 0.014(3)
C165 0.024(3) 0.038(3) 0.035(3) -0.009(3) 0.005(2) 0.008(3)
C166 0.018(3) 0.041(3) 0.036(3) -0.002(3) -0.003(2) 0.007(2)
C167 0.020(3) 0.034(3) 0.034(3) 0.001(3) -0.002(2) -0.001(2)
C168 0.026(3) 0.027(3) 0.022(3) -0.005(2) -0.001(2) -0.007(2)
C169 0.026(3) 0.037(3) 0.020(3) -0.002(2) -0.004(2) -0.003(3)
C170 0.033(3) 0.034(3) 0.019(3) 0.001(2) -0.007(2) 0.003(3)
C171 0.027(3) 0.023(3) 0.027(3) -0.006(2) 0.001(2) -0.007(2)
C172 0.025(3) 0.033(3) 0.030(3) 0.001(2) 0.005(2) -0.005(2)
C173 0.029(3) 0.032(3) 0.028(3) 0.003(2) 0.009(2) -0.010(3)
C174 0.024(3) 0.040(3) 0.025(3) -0.004(3) 0.010(2) -0.002(3)
C175 0.042(3) 0.017(3) 0.018(3) -0.005(2) 0.005(2) -0.001(2)
C176 0.036(3) 0.032(3) 0.022(3) -0.002(2) 0.018(2) 0.002(3)
C177 0.038(3) 0.026(3) 0.012(3) 0.002(2) 0.007(2) -0.006(3)
C178 0.029(3) 0.026(3) 0.023(3) 0.004(2) 0.009(2) -0.005(2)
C179 0.030(3) 0.020(3) 0.022(3) 0.003(2) 0.000(2) -0.002(2)
C180 0.030(3) 0.017(3) 0.023(3) -0.004(2) 0.005(2) -0.007(2)
C181 0.036(3) 0.022(3) 0.020(3) -0.006(2) 0.001(2) -0.002(2)
C182 0.040(3) 0.017(3) 0.011(2) -0.003(2) 0.003(2) 0.001(2)
C183 0.039(3) 0.027(3) 0.014(3) 0.003(2) -0.003(2) 0.001(3)
C184 0.043(4) 0.028(3) 0.016(3) -0.003(2) -0.003(2) 0.005(3)
C185 0.037(3) 0.028(3) 0.011(2) 0.006(2) 0.004(2) -0.001(3)
C186 0.037(3) 0.031(3) 0.029(3) -0.007(3) 0.012(3) 0.006(3)
C187 0.038(3) 0.026(3) 0.022(3) -0.013(2) 0.016(2) 0.002(3)
C188 0.036(3) 0.024(3) 0.017(3) -0.007(2) 0.007(2) 0.004(3)
C189 0.042(3) 0.027(3) 0.008(2) -0.005(2) 0.004(2) -0.007(3)
C190 0.039(3) 0.026(3) 0.010(2) 0.001(2) 0.004(2) 0.001(3)
C191 0.071(5) 0.073(6) 0.085(6) 0.000(4) 0.001(4) 0.021(4)
C192 0.085(6) 0.053(5) 0.076(5) 0.014(4) -0.011(4) 0.004(4)
C193 0.061(5) 0.083(6) 0.083(5) -0.004(5) 0.007(4) -0.022(4)
C194 0.035(4) 0.061(5) 0.097(5) -0.018(4) 0.010(4) 0.007(4)
C195 0.064(5) 0.052(5) 0.095(6) 0.002(4) 0.016(4) 0.005(4)
C196 0.085(6) 0.065(5) 0.107(6) 0.000(5) 0.025(5) 0.021(5)
C197 0.190(11) 0.069(6) 0.227(12) 0.037(7) 0.115(9) 0.017(7)

loop_
_atom_type_symbol
_atom_type_description
_atom_type_scat_dispersion_real
_atom_type_scat_dispersion_imag
_atom_type_scat_source
C C 0.0033 0.0016 'International Tables Vol C Tables 4.2.6.8 and 6.1.1.4'
H H 0.0000 0.0000 'International Tables Vol C Tables 4.2.6.8 and 6.1.1.4'

loop_
_geom_angle_atom_site_label_1
_geom_angle_atom_site_label_2
_geom_angle_atom_site_label_3
_geom_angle
C2 C1 C5 108.2(4)
C2 C1 C46 123.3(4)
C5 C1 C46 123.6(4)
C1 C2 C3 106.3(4)
C1 C2 C36 123.3(4)
C3 C2 C36 122.3(4)
C4 C3 C2 108.9(4)
C4 C3 C26 123.6(4)
C2 C3 C26 124.2(4)
C3 C4 C5 108.6(4)
C3 C4 C16 124.4(4)
C5 C4 C16 124.3(4)
C4 C5 C1 108.0(4)
C4 C5 C6 123.6(4)
C1 C5 C6 123.7(4)
C5 C6 C55 107.7(4)
C5 C6 C7 113.0(4)
C55 C6 C7 115.3(4)
C5 C6 C14 106.6(4)
C55 C6 C14 100.4(4)
C7 C6 C14 112.7(3)
C8 C7 C12 118.2(4)
C8 C7 C6 122.2(4)
C12 C7 C6 119.7(4)
C7 C8 C9 120.2(5)
C7 C8 H8 119.9
C9 C8 H8 119.9
C10 C9 C8 120.3(5)
C10 C9 H9 119.8
C8 C9 H9 119.8
C11 C10 C9 120.5(5)
C11 C10 H10 119.8
C9 C10 H10 119.8
C10 C11 C12 118.3(4)
C10 C11 C13 121.0(5)
C12 C11 C13 120.7(4)
C7 C12 C11 122.5(4)
C7 C12 H12 118.7
C11 C12 H12 118.7
C11 C13 H13A 109.5
C11 C13 H13B 109.5
H13A C13 H13B 109.5
C11 C13 H13C 109.5
H13A C13 H13C 109.5
H13B C13 H13C 109.5
C15 C14 C75 118.9(4)
C15 C14 C6 125.5(4)
C75 C14 C6 109.6(4)
C14 C15 C72 120.0(4)
C14 C15 C16 123.8(4)
C72 C15 C16 109.0(4)
C4 C16 C24 106.8(4)
C4 C16 C17 115.8(4)
C24 C16 C17 110.2(3)
C4 C16 C15 106.7(3)
C24 C16 C15 100.7(3)
C17 C16 C15 115.3(4)
C18 C17 C23 118.5(4)
C18 C17 C16 121.6(4)
C23 C17 C16 119.9(4)
C17 C18 C19 120.7(5)
C17 C18 H18 119.7
C19 C18 H18 119.7
C20 C19 C18 119.7(5)
C20 C19 H19 120.2
C18 C19 H19 120.2
C19 C20 C21 121.6(5)
C19 C20 H20 119.2
C21 C20 H20 119.2
C20 C21 C23 117.6(4)
C20 C21 C22 121.3(4)
C23 C21 C22 121.1(5)
C21 C22 H22A 109.5
C21 C22 H22B 109.5
H22A C22 H22B 109.5
C21 C22 H22C 109.5
H22A C22 H22C 109.5
H22B C22 H22C 109.5
C21 C23 C17 121.9(5)
C21 C23 H23 119.1
C17 C23 H23 119.1
C25 C24 C71 120.3(4)
C25 C24 C16 123.7(4)
C71 C24 C16 109.9(4)
C24 C25 C68 118.7(4)
C24 C25 C26 123.9(4)
C68 C25 C26 110.3(4)
C3 C26 C25 107.5(4)
C3 C26 C27 112.3(4)
C25 C26 C27 115.3(4)
C3 C26 C34 106.6(3)
C25 C26 C34 100.1(3)
C27 C26 C34 113.9(4)
C28 C27 C33 119.5(4)
C28 C27 C26 120.8(4)
C33 C27 C26 119.6(4)
C29 C28 C27 119.8(5)
C29 C28 H28 120.1
C27 C28 H28 120.1
C28 C29 C30 120.0(5)
C28 C29 H29 120.0
C30 C29 H29 120.0
C31 C30 C29 121.3(5)
C31 C30 H30 119.3
C29 C30 H30 119.3
C30 C31 C33 118.5(4)
C30 C31 C32 121.5(4)
C33 C31 C32 120.0(4)
C31 C32 H32A 109.5
C31 C32 H32B 109.5
H32A C32 H32B 109.5
C31 C32 H32C 109.5
H32A C32 H32C 109.5
H32B C32 H32C 109.5
C31 C33 C27 120.8(4)
C31 C33 H33 119.6
C27 C33 H33 119.6
C35 C34 C67 119.7(4)
C35 C34 C26 124.3(4)
C67 C34 C26 109.7(4)
C34 C35 C64 119.1(4)
C34 C35 C36 125.4(4)
C64 C35 C36 109.5(4)
C2 C36 C37 112.0(4)
C2 C36 C44 108.2(4)
C37 C36 C44 112.7(3)
C2 C36 C35 108.2(3)
C37 C36 C35 114.8(4)
C44 C36 C35 100.1(3)
C43 C37 C38 118.0(4)
C43 C37 C36 120.3(4)
C38 C37 C36 121.6(4)
C37 C38 C39 120.2(4)
C37 C38 H38 119.9
C39 C38 H38 119.9
C40 C39 C38 120.3(5)
C40 C39 H39 119.9
C38 C39 H39 119.9
C39 C40 C41 120.7(5)
C39 C40 H40 119.6
C41 C40 H40 119.6
C40 C41 C43 117.9(5)
C40 C41 C42 121.5(5)
C43 C41 C42 120.5(4)
C41 C42 H42A 109.5
C41 C42 H42B 109.5
H42A C42 H42B 109.5
C41 C42 H42C 109.5
H42A C42 H42C 109.5
H42B C42 H42C 109.5
C37 C43 C41 122.7(4)
C37 C43 H43 118.6
C41 C43 H43 118.6
C45 C44 C63 119.8(4)
C45 C44 C36 124.1(4)
C63 C44 C36 109.7(4)
C44 C45 C60 119.4(4)
C44 C45 C46 124.6(4)
C60 C45 C46 110.5(4)
C1 C46 C47 114.4(4)
C1 C46 C45 107.7(3)
C47 C46 C45 112.1(4)
C1 C46 C54 107.6(3)
C47 C46 C54 114.0(3)
C45 C46 C54 99.9(3)
C53 C47 C48 117.6(4)
C53 C47 C46 121.3(4)
C48 C47 C46 121.0(4)
C49 C48 C47 120.7(5)
C49 C48 H48 119.7
C47 C48 H48 119.7
C50 C49 C48 120.0(5)
C50 C49 H49 120.0
C48 C49 H49 120.0
C49 C50 C51 121.0(5)
C49 C50 H50 119.5
C51 C50 H50 119.5
C50 C51 C53 117.7(5)
C50 C51 C52 121.7(5)
C53 C51 C52 120.6(5)
C51 C52 H52A 109.5
C51 C52 H52B 109.5
H52A C52 H52B 109.5
C51 C52 H52C 109.5
H52A C52 H52C 109.5
H52B C52 H52C 109.5
C47 C53 C51 123.0(5)
C47 C53 H53 118.5
C51 C53 H53 118.5
C55 C54 C59 119.4(4)
C55 C54 C46 124.3(4)
C59 C54 C46 109.4(4)
C54 C55 C56 119.2(4)
C54 C55 C6 124.3(4)
C56 C55 C6 110.3(4)
C57 C56 C55 121.9(4)
C57 C56 C75 120.1(4)
C55 C56 C75 108.2(4)
C56 C57 C58 118.5(4)
C56 C57 C77 120.4(4)
C58 C57 C77 108.0(4)
C59 C58 C57 119.7(4)
C59 C58 C79 119.9(4)
C57 C58 C79 108.0(4)
C58 C59 C54 121.2(4)
C58 C59 C60 120.2(4)
C54 C59 C60 108.4(4)
C61 C60 C45 121.9(4)
C61 C60 C59 119.6(4)
C45 C60 C59 108.6(4)
C60 C61 C62 118.9(4)
C60 C61 C80 120.4(4)
C62 C61 C80 107.8(4)
C63 C62 C61 118.6(4)
C63 C62 C93 120.0(4)
C61 C62 C93 108.5(4)
C62 C63 C44 121.3(4)
C62 C63 C64 119.8(4)
C44 C63 C64 109.4(4)
C65 C64 C63 119.9(4)
C65 C64 C35 121.6(4)
C63 C64 C35 108.0(4)
C64 C65 C66 119.0(4)
C64 C65 C92 120.5(4)
C66 C65 C92 107.6(4)
C67 C66 C65 118.8(4)
C67 C66 C94 120.3(4)
C65 C66 C94 108.1(4)
C66 C67 C34 121.6(4)
C66 C67 C68 119.8(4)
C34 C67 C68 108.4(4)
C69 C68 C25 121.5(4)
C69 C68 C67 119.8(4)
C25 C68 C67 108.7(4)
C68 C69 C70 119.1(4)
C68 C69 C95 120.3(4)
C70 C69 C95 108.4(4)
C71 C70 C69 118.8(4)
C71 C70 C87 119.8(4)
C69 C70 C87 108.5(4)
C70 C71 C24 121.3(4)
C70 C71 C72 119.8(4)
C24 C71 C72 108.5(4)
C73 C72 C15 121.6(4)
C73 C72 C71 119.6(4)
C15 C72 C71 109.0(4)
C72 C73 C74 118.2(4)
C72 C73 C86 120.6(4)
C74 C73 C86 108.5(4)
C75 C74 C76 120.6(4)
C75 C74 C73 119.2(4)
C76 C74 C73 108.0(4)
C74 C75 C14 121.9(4)
C74 C75 C56 119.5(4)
C14 C75 C56 108.6(4)
C77 C76 C74 120.1(4)
C77 C76 C85 119.4(4)
C74 C76 C85 108.2(4)
C76 C77 C57 119.3(4)
C76 C77 C78 120.0(4)
C57 C77 C78 108.8(4)
C83 C78 C77 119.9(4)
C83 C78 C79 120.5(4)
C77 C78 C79 106.8(4)
C80 C79 C58 120.4(4)
C80 C79 C78 119.4(4)
C58 C79 C78 108.4(4)
C79 C80 C81 120.1(4)
C79 C80 C61 119.5(4)
C81 C80 C61 107.9(4)
C82 C81 C80 120.6(4)
C82 C81 C93 120.2(4)
C80 C81 C93 108.4(4)
C81 C82 C83 120.1(4)
C81 C82 C90 119.6(4)
C83 C82 C90 107.6(4)
C78 C83 C84 120.3(4)
C78 C83 C82 119.3(4)
C84 C83 C82 108.5(4)
C85 C84 C83 120.0(4)
C85 C84 C89 120.6(4)
C83 C84 C89 107.8(4)
C84 C85 C76 120.3(4)
C84 C85 C86 119.6(4)
C76 C85 C86 107.6(4)
C87 C86 C73 119.6(4)
C87 C86 C85 120.3(4)
C73 C86 C85 107.7(4)
C86 C87 C70 120.6(4)
C86 C87 C88 119.6(4)
C70 C87 C88 107.6(4)
C89 C88 C95 120.3(4)
C89 C88 C87 120.3(4)
C95 C88 C87 107.3(4)
C88 C89 C90 119.7(4)
C88 C89 C84 119.5(4)
C90 C89 C84 108.4(4)
C91 C90 C89 120.5(4)
C91 C90 C82 119.9(4)
C89 C90 C82 107.7(4)
C90 C91 C94 120.3(4)
C90 C91 C92 120.7(4)
C94 C91 C92 106.9(4)
C93 C92 C65 119.8(4)
C93 C92 C91 119.3(4)
C65 C92 C91 108.8(4)
C92 C93 C62 119.9(4)
C92 C93 C81 120.3(4)
C62 C93 C81 107.3(4)
C95 C94 C66 120.0(4)
C95 C94 C91 119.7(4)
C66 C94 C91 108.5(4)
C94 C95 C69 119.7(4)
C94 C95 C88 119.6(4)
C69 C95 C88 108.1(4)
C100 C96 C97 108.5(4)
C100 C96 C141 124.3(4)
C97 C96 C141 124.0(4)
C98 C97 C96 108.5(4)
C98 C97 C131 125.5(4)
C96 C97 C131 123.9(4)
C97 C98 C99 108.1(4)
C97 C98 C121 122.0(4)
C99 C98 C121 124.5(4)
C100 C99 C98 106.1(4)
C100 C99 C111 120.8(4)
C98 C99 C111 122.0(4)
C96 C100 C99 108.5(4)
C96 C100 C101 123.8(4)
C99 C100 C101 125.0(4)
C100 C101 C109 106.4(4)
C100 C101 C102 115.4(4)
C109 C101 C102 113.8(4)
C100 C101 C150 107.1(3)
C109 C101 C150 100.1(4)
C102 C101 C150 112.7(4)
C103 C102 C108 119.0(4)
C103 C102 C101 119.8(4)
C108 C102 C101 121.1(4)
C102 C103 C104 119.7(5)
C102 C103 H103 120.1
C104 C103 H103 120.1
C105 C104 C103 120.2(5)
C105 C104 H104 119.9
C103 C104 H104 119.9
C106 C105 C104 120.9(5)
C106 C105 H105 119.5
C104 C105 H105 119.5
C105 C106 C108 118.4(4)
C105 C106 C107 121.6(4)
C108 C106 C107 120.0(4)
C106 C107 H10A 109.5
C106 C107 H10B 109.5
H10A C107 H10B 109.5
C106 C107 H10C 109.5
H10A C107 H10C 109.5
H10B C107 H10C 109.5
C102 C108 C106 121.7(4)
C102 C108 H108 119.1
C106 C108 H108 119.1
C110 C109 C185 119.9(4)
C110 C109 C101 124.1(4)
C185 C109 C101 110.0(4)
C109 C110 C182 119.7(4)
C109 C110 C111 125.2(4)
C182 C110 C111 109.4(4)
C119 C111 C99 109.1(4)
C119 C111 C110 100.6(4)
C99 C111 C110 109.1(4)
C119 C111 C112 115.3(4)
C99 C111 C112 111.1(4)
C110 C111 C112 111.0(3)
C113 C112 C118 118.2(4)
C113 C112 C111 122.4(4)
C118 C112 C111 119.4(4)
C112 C113 C114 119.9(4)
C112 C113 H113 120.1
C114 C113 H113 120.1
C115 C114 C113 120.3(4)
C115 C114 H114 119.8
C113 C114 H114 119.8
C114 C115 C116 121.2(4)
C114 C115 H115 119.4
C116 C115 H115 119.4
C115 C116 C118 118.1(5)
C115 C116 C117 121.4(4)
C118 C116 C117 120.5(5)
C116 C117 H11A 109.5
C116 C117 H11B 109.5
H11A C117 H11B 109.5
C116 C117 H11C 109.5
H11A C117 H11C 109.5
H11B C117 H11C 109.5
C116 C118 C112 122.2(4)
C116 C118 H118 118.9
C112 C118 H118 118.9
C120 C119 C181 117.8(4)
C120 C119 C111 125.7(4)
C181 C119 C111 110.0(4)
C119 C120 C180 120.5(4)
C119 C120 C121 124.1(4)
C180 C120 C121 109.5(4)
C98 C121 C122 114.3(4)
C98 C121 C129 108.5(4)
C122 C121 C129 114.5(4)
C98 C121 C120 107.0(4)
C122 C121 C120 111.7(4)
C129 C121 C120 99.6(4)
C123 C122 C128 119.0(4)
C123 C122 C121 122.0(4)
C128 C122 C121 119.0(4)
C122 C123 C124 119.7(5)
C122 C123 H123 120.1
C124 C123 H123 120.1
C125 C124 C123 120.5(5)
C125 C124 H124 119.7
C123 C124 H124 119.7
C124 C125 C126 120.7(5)
C124 C125 H125 119.7
C126 C125 H125 119.7
C125 C126 C128 118.1(4)
C125 C126 C127 121.8(4)
C128 C126 C127 120.2(4)
C126 C127 H12A 109.5
C126 C127 H12B 109.5
H12A C127 H12B 109.5
C126 C127 H12C 109.5
H12A C127 H12C 109.5
H12B C127 H12C 109.5
C126 C128 C122 122.0(4)
C126 C128 H128 119.0
C122 C128 H128 119.0
C130 C129 C179 118.9(4)
C130 C129 C121 124.0(4)
C179 C129 C121 110.5(4)
C129 C130 C190 120.2(4)
C129 C130 C131 123.7(4)
C190 C130 C131 109.9(4)
C97 C131 C132 114.8(4)
C97 C131 C130 105.8(3)
C132 C131 C130 113.9(3)
C97 C131 C139 106.2(3)
C132 C131 C139 115.0(4)
C130 C131 C139 99.6(3)
C138 C132 C133 118.5(4)
C138 C132 C131 121.3(4)
C133 C132 C131 120.2(4)
C134 C133 C132 120.2(5)
C134 C133 H133 119.9
C132 C133 H133 119.9
C135 C134 C133 120.3(5)
C135 C134 H134 119.8
C133 C134 H134 119.8
C134 C135 C136 120.3(5)
C134 C135 H135 119.9
C136 C135 H135 119.9
C135 C136 C138 118.5(5)
C135 C136 C137 120.9(5)
C138 C136 C137 120.5(5)
C136 C137 H13D 109.5
C136 C137 H13E 109.5
H13D C137 H13E 109.5
C136 C137 H13F 109.5
H13D C137 H13F 109.5
H13E C137 H13F 109.5
C132 C138 C136 122.1(4)
C132 C138 H138 118.9
C136 C138 H138 118.9
C140 C139 C189 119.4(4)
C140 C139 C131 124.2(4)
C189 C139 C131 110.0(4)
C139 C140 C154 119.7(4)
C139 C140 C141 124.5(4)
C154 C140 C141 109.6(4)
C96 C141 C142 112.3(4)
C96 C141 C149 106.9(3)
C142 C141 C149 115.6(4)
C96 C141 C140 106.4(4)
C142 C141 C140 113.9(3)
C149 C141 C140 100.6(3)
C147 C142 C143 117.9(4)
C147 C142 C141 119.9(4)
C143 C142 C141 122.2(4)
C142 C143 C144 118.9(5)
C142 C143 H143 120.6
C144 C143 H143 120.6
C145 C144 C143 121.7(5)
C145 C144 H144 119.2
C143 C144 H144 119.1
C144 C145 C146 119.8(5)
C144 C145 H145 120.1
C146 C145 H145 120.1
C147 C146 C145 118.0(5)
C147 C146 C148 120.0(5)
C145 C146 C148 122.0(5)
C146 C147 C142 123.8(5)
C146 C147 H147 118.1
C142 C147 H147 118.1
C146 C148 H14A 109.5
C146 C148 H14B 109.5
H14A C148 H14B 109.5
C146 C148 H14C 109.5
H14A C148 H14C 109.5
H14B C148 H14C 109.5
C150 C149 C175 119.7(4)
C150 C149 C141 123.8(4)
C175 C149 C141 109.7(4)
C149 C150 C151 119.9(4)
C149 C150 C101 124.3(4)
C151 C150 C101 109.3(4)
C152 C151 C185 120.2(4)
C152 C151 C150 120.1(4)
C185 C151 C150 109.0(4)
C151 C152 C153 120.5(4)
C151 C152 C159 119.1(4)
C153 C152 C159 108.1(4)
C175 C153 C152 118.3(4)
C175 C153 C157 120.5(4)
C152 C153 C157 108.1(4)
C155 C154 C140 121.3(4)
C155 C154 C175 119.7(4)
C140 C154 C175 108.9(4)
C154 C155 C188 119.2(4)
C154 C155 C156 120.0(4)
C188 C155 C156 108.3(4)
C157 C156 C155 120.4(4)
C157 C156 C186 119.2(4)
C155 C156 C186 107.7(4)
C156 C157 C153 119.5(4)
C156 C157 C158 120.7(5)
C153 C157 C158 108.4(4)
C163 C158 C157 119.6(4)
C163 C158 C159 120.6(4)
C157 C158 C159 107.3(4)
C160 C159 C152 120.6(4)
C160 C159 C158 119.6(5)
C152 C159 C158 108.1(4)
C159 C160 C184 119.4(4)
C159 C160 C161 119.6(4)
C184 C160 C161 108.6(4)
C162 C161 C160 120.9(4)
C162 C161 C170 119.5(4)
C160 C161 C170 107.3(4)
C161 C162 C166 120.2(5)
C161 C162 C163 119.1(5)
C166 C162 C163 108.9(4)
C158 C163 C164 120.9(5)
C158 C163 C162 120.1(4)
C164 C163 C162 107.2(4)
C186 C164 C163 119.2(5)
C186 C164 C165 120.0(5)
C163 C164 C165 107.9(4)
C174 C165 C166 120.1(4)
C174 C165 C164 119.8(4)
C166 C165 C164 108.3(4)
C167 C166 C162 120.6(4)
C167 C166 C165 119.4(5)
C162 C166 C165 107.6(4)
C166 C167 C172 120.6(4)
C166 C167 C169 119.5(4)
C172 C167 C169 108.0(4)
C181 C168 C171 119.2(4)
C181 C168 C169 119.5(4)
C171 C168 C169 108.7(4)
C170 C169 C167 120.1(4)
C170 C169 C168 120.3(4)
C167 C169 C168 107.3(4)
C169 C170 C183 120.1(4)
C169 C170 C161 120.2(4)
C183 C170 C161 107.9(4)
C180 C171 C168 119.2(4)
C180 C171 C172 120.0(4)
C168 C171 C172 107.8(4)
C173 C172 C167 120.1(4)
C173 C172 C171 119.7(4)
C167 C172 C171 108.2(4)
C172 C173 C174 119.6(4)
C172 C173 C178 119.9(4)
C174 C173 C178 108.1(4)
C165 C174 C173 120.2(4)
C165 C174 C176 119.8(4)
C173 C174 C176 107.6(4)
C153 C175 C149 121.4(4)
C153 C175 C154 119.8(4)
C149 C175 C154 108.4(4)
C187 C176 C177 120.8(4)
C187 C176 C174 119.9(4)
C177 C176 C174 108.0(4)
C190 C177 C178 118.9(4)
C190 C177 C176 119.4(4)
C178 C177 C176 108.3(4)
C179 C178 C177 119.0(4)
C179 C178 C173 120.0(4)
C177 C178 C173 108.0(4)
C178 C179 C129 121.8(4)
C178 C179 C180 119.9(4)
C129 C179 C180 108.3(4)
C171 C180 C120 121.2(4)
C171 C180 C179 120.4(4)
C120 C180 C179 108.9(4)
C168 C181 C182 120.0(4)
C168 C181 C119 121.9(4)
C182 C181 C119 107.4(4)
C183 C182 C110 121.0(4)
C183 C182 C181 120.6(4)
C110 C182 C181 109.2(4)
C182 C183 C184 119.3(4)
C182 C183 C170 119.5(4)
C184 C183 C170 108.1(4)
C185 C184 C160 120.0(4)
C185 C184 C183 119.2(4)
C160 C184 C183 108.2(4)
C184 C185 C151 120.6(4)
C184 C185 C109 120.8(4)
C151 C185 C109 108.5(4)
C164 C186 C187 120.5(5)
C164 C186 C156 120.3(4)
C187 C186 C156 107.4(4)
C176 C187 C186 120.1(5)
C176 C187 C188 119.0(4)
C186 C187 C188 108.7(4)
C189 C188 C155 118.6(4)
C189 C188 C187 120.5(4)
C155 C188 C187 107.9(4)
C188 C189 C139 121.7(4)
C188 C189 C190 120.0(4)
C139 C189 C190 108.6(4)
C177 C190 C130 121.0(4)
C177 C190 C189 120.2(4)
C130 C190 C189 109.1(4)
C192 C191 C196 122.6(7)
C192 C191 H191 118.7
C196 C191 H191 118.7
C191 C192 C193 118.6(7)
C191 C192 H192 120.7
C193 C192 H192 120.7
C192 C193 C194 118.1(6)
C192 C193 H193 120.9
C194 C193 H193 120.9
C195 C194 C193 119.5(6)
C195 C194 H194 120.3
C193 C194 H194 120.3
C196 C195 C194 120.8(7)
C196 C195 C197 119.2(7)
C194 C195 C197 120.0(7)
C195 C196 C191 120.4(7)
C195 C196 H196 119.8
C191 C196 H196 119.8
C195 C197 H19A 109.5
C195 C197 H19B 109.5
H19A C197 H19B 109.5
C195 C197 H19C 109.5
H19A C197 H19C 109.5
H19B C197 H19C 109.5
C199 C198 C203 120.0
C199 C198 H198 120.0
C203 C198 H198 120.0
C198 C199 C200 120.0
C198 C199 H199 120.0
C200 C199 H199 120.0
C201 C200 C199 120.0
C201 C200 H200 120.0
C199 C200 H200 120.0
C200 C201 C202 120.0
C200 C201 C204 122.3(8)
C202 C201 C204 117.7(8)
C203 C202 C201 120.0
C203 C202 H202 120.0
C201 C202 H202 120.0
C202 C203 C198 120.0
C202 C203 H203 120.0
C198 C203 H203 120.0
C201 C204 H20A 109.5
C201 C204 H20B 109.5
H20A C204 H20B 109.5
C201 C204 H20C 109.4
H20A C204 H20C 109.5
H20B C204 H20C 109.5
C206 C205 C210 120.0
C206 C205 C211 113.1(11)
C210 C205 C211 126.8(11)
C205 C206 C207 120.0
C205 C206 H206 120.0
C207 C206 H206 120.0
C208 C207 C206 120.0
C208 C207 H207 120.0
C206 C207 H207 120.0
C209 C208 C207 120.0
C209 C208 H208 120.0
C207 C208 H208 120.0
C208 C209 C210 120.0
C208 C209 H209 120.0
C210 C209 H209 120.0
C209 C210 C205 120.0
C209 C210 H210 120.0
C205 C210 H210 120.0
C205 C211 H21A 109.5
C205 C211 H21B 109.4
H21A C211 H21B 109.5
C205 C211 H21C 109.5
H21A C211 H21C 109.5
H21B C211 H21C 109.5

loop_
_geom_bond_atom_site_label_1
_geom_bond_atom_site_label_2
_geom_bond_distance
C1 C2 1.432(6)
C1 C5 1.436(6)
C1 C46 1.518(6)
C2 C3 1.466(6)
C2 C36 1.520(6)
C3 C4 1.392(6)
C3 C26 1.514(6)
C4 C5 1.431(6)
C4 C16 1.512(6)
C5 C6 1.517(6)
C6 C55 1.523(6)
C6 C7 1.526(6)
C6 C14 1.542(6)
C7 C8 1.388(6)
C7 C12 1.389(6)
C8 C9 1.395(6)
C8 H8 0.9500
C9 C10 1.386(7)
C9 H9 0.9500
C10 C11 1.383(6)
C10 H10 0.9500
C11 C12 1.389(6)
C11 C13 1.507(6)
C12 H12 0.9500
C13 H13A 0.9800
C13 H13B 0.9800
C13 H13C 0.9800
C14 C15 1.367(6)
C14 C75 1.433(6)
C15 C72 1.434(6)
C15 C16 1.546(6)
C16 C24 1.535(6)
C16 C17 1.541(6)
C17 C18 1.384(6)
C17 C23 1.399(6)
C18 C19 1.389(6)
C18 H18 0.9500
C19 C20 1.378(6)
C19 H19 0.9500
C20 C21 1.392(6)
C20 H20 0.9500
C21 C23 1.392(6)
C21 C22 1.512(6)
C22 H22A 0.9800
C22 H22B 0.9800
C22 H22C 0.9800
C23 H23 0.9500
C24 C25 1.374(6)
C24 C71 1.425(6)
C25 C68 1.436(6)
C25 C26 1.535(6)
C26 C27 1.542(6)
C26 C34 1.553(6)
C27 C28 1.386(6)
C27 C33 1.394(6)
C28 C29 1.380(6)
C28 H28 0.9500
C29 C30 1.386(6)
C29 H29 0.9500
C30 C31 1.373(6)
C30 H30 0.9500
C31 C33 1.393(6)
C31 C32 1.515(6)
C32 H32A 0.9800
C32 H32B 0.9800
C32 H32C 0.9800
C33 H33 0.9500
C34 C35 1.365(6)
C34 C67 1.439(6)
C35 C64 1.447(6)
C35 C36 1.546(6)
C36 C37 1.534(6)
C36 C44 1.542(6)
C37 C43 1.381(6)
C37 C38 1.390(6)
C38 C39 1.391(6)
C38 H38 0.9500
C39 C40 1.377(6)
C39 H39 0.9500
C40 C41 1.384(6)
C40 H40 0.9500
C41 C43 1.388(6)
C41 C42 1.510(6)
C42 H42A 0.9800
C42 H42B 0.9800
C42 H42C 0.9800
C43 H43 0.9500
C44 C45 1.370(6)
C44 C63 1.428(6)
C45 C60 1.425(6)
C45 C46 1.531(6)
C46 C47 1.528(6)
C46 C54 1.553(6)
C47 C53 1.387(6)
C47 C48 1.385(6)
C48 C49 1.389(6)
C48 H48 0.9500
C49 C50 1.380(7)
C49 H49 0.9500
C50 C51 1.381(7)
C50 H50 0.9500
C51 C53 1.390(6)
C51 C52 1.508(7)
C52 H52A 0.9800
C52 H52B 0.9800
C52 H52C 0.9800
C53 H53 0.9500
C54 C55 1.384(6)
C54 C59 1.439(6)
C55 C56 1.438(6)
C56 C57 1.394(6)
C56 C75 1.449(6)
C57 C58 1.436(6)
C57 C77 1.443(6)
C58 C59 1.392(6)
C58 C79 1.448(6)
C59 C60 1.453(6)
C60 C61 1.391(6)
C61 C62 1.438(6)
C61 C80 1.454(6)
C62 C63 1.400(6)
C62 C93 1.447(6)
C63 C64 1.445(6)
C64 C65 1.386(6)
C65 C66 1.442(6)
C65 C92 1.447(6)
C66 C67 1.389(6)
C66 C94 1.446(6)
C67 C68 1.455(6)
C68 C69 1.396(6)
C69 C70 1.433(6)
C69 C95 1.444(6)
C70 C71 1.394(6)
C70 C87 1.450(6)
C71 C72 1.454(6)
C72 C73 1.394(6)
C73 C74 1.442(6)
C73 C86 1.446(6)
C74 C75 1.385(6)
C74 C76 1.442(6)
C76 C77 1.402(6)
C76 C85 1.454(6)
C77 C78 1.448(6)
C78 C83 1.397(6)
C78 C79 1.454(6)
C79 C80 1.391(6)
C80 C81 1.436(6)
C81 C82 1.393(6)
C81 C93 1.451(6)
C82 C83 1.443(6)
C82 C90 1.457(6)
C83 C84 1.440(6)
C84 C85 1.395(6)
C84 C89 1.444(6)
C85 C86 1.455(6)
C86 C87 1.383(6)
C87 C88 1.462(6)
C88 C89 1.394(6)
C88 C95 1.455(6)
C89 C90 1.443(6)
C90 C91 1.388(6)
C91 C94 1.449(6)
C91 C92 1.450(6)
C92 C93 1.393(6)
C94 C95 1.401(6)
C96 C100 1.403(6)
C96 C97 1.432(6)
C96 C141 1.514(6)
C97 C98 1.405(6)
C97 C131 1.513(6)
C98 C99 1.463(6)
C98 C121 1.522(6)
C99 C100 1.447(6)
C99 C111 1.532(6)
C100 C101 1.514(6)
C101 C109 1.535(6)
C101 C102 1.538(6)
C101 C150 1.544(6)
C102 C103 1.385(6)
C102 C108 1.391(6)
C103 C104 1.394(6)
C103 H103 0.9500
C104 C105 1.394(6)
C104 H104 0.9500
C105 C106 1.370(6)
C105 H105 0.9500
C106 C108 1.398(6)
C106 C107 1.500(6)
C107 H10A 0.9800
C107 H10B 0.9800
C107 H10C 0.9800
C108 H108 0.9500
C109 C110 1.369(6)
C109 C185 1.442(6)
C110 C182 1.436(6)
C110 C111 1.532(6)
C111 C119 1.522(6)
C111 C112 1.537(6)
C112 C113 1.392(6)
C112 C118 1.398(6)
C113 C114 1.393(6)
C113 H113 0.9500
C114 C115 1.377(6)
C114 H114 0.9500
C115 C116 1.380(6)
C115 H115 0.9500
C116 C118 1.387(6)
C116 C117 1.501(7)
C117 H11A 0.9800
C117 H11B 0.9800
C117 H11C 0.9800
C118 H118 0.9500
C119 C120 1.382(6)
C119 C181 1.451(6)
C120 C180 1.436(6)
C120 C121 1.550(6)
C121 C122 1.539(6)
C121 C129 1.539(6)
C122 C123 1.365(6)
C122 C128 1.392(6)
C123 C124 1.406(7)
C123 H123 0.9500
C124 C125 1.369(7)
C124 H124 0.9500
C125 C126 1.384(6)
C125 H125 0.9500
C126 C128 1.389(6)
C126 C127 1.510(6)
C127 H12A 0.9800
C127 H12B 0.9800
C127 H12C 0.9800
C128 H128 0.9500
C129 C130 1.380(6)
C129 C179 1.429(6)
C130 C190 1.428(6)
C130 C131 1.543(6)
C131 C132 1.529(6)
C131 C139 1.544(6)
C132 C138 1.374(6)
C132 C133 1.388(6)
C133 C134 1.386(6)
C133 H133 0.9500
C134 C135 1.376(6)
C134 H134 0.9500
C135 C136 1.385(6)
C135 H135 0.9500
C136 C138 1.387(6)
C136 C137 1.507(7)
C137 H13D 0.9800
C137 H13E 0.9800
C137 H13F 0.9800
C138 H138 0.9500
C139 C140 1.381(6)
C139 C189 1.431(6)
C140 C154 1.431(6)
C140 C141 1.539(6)
C141 C142 1.521(6)
C141 C149 1.538(6)
C142 C147 1.386(6)
C142 C143 1.397(6)
C143 C144 1.400(6)
C143 H143 0.9500
C144 C145 1.378(7)
C144 H144 0.9500
C145 C146 1.392(6)
C145 H145 0.9500
C146 C147 1.375(6)
C146 C148 1.523(7)
C147 H147 0.9500
C148 H14A 0.9800
C148 H14B 0.9800
C148 H14C 0.9800
C149 C150 1.374(6)
C149 C175 1.437(6)
C150 C151 1.442(6)
C151 C152 1.399(6)
C151 C185 1.433(6)
C152 C153 1.431(6)
C152 C159 1.444(6)
C153 C175 1.400(6)
C153 C157 1.439(6)
C154 C155 1.397(6)
C154 C175 1.449(6)
C155 C188 1.442(6)
C155 C156 1.448(6)
C156 C157 1.394(6)
C156 C186 1.467(6)
C157 C158 1.441(6)
C158 C163 1.394(6)
C158 C159 1.446(6)
C159 C160 1.403(6)
C160 C184 1.438(6)
C160 C161 1.449(6)
C161 C162 1.394(6)
C161 C170 1.455(6)
C162 C166 1.436(7)
C162 C163 1.455(7)
C163 C164 1.449(6)
C164 C186 1.395(7)
C164 C165 1.451(7)
C165 C174 1.404(6)
C165 C166 1.448(6)
C166 C167 1.394(6)
C167 C172 1.442(6)
C167 C169 1.450(6)
C168 C181 1.394(6)
C168 C171 1.429(6)
C168 C169 1.456(6)
C169 C170 1.388(6)
C170 C183 1.452(6)
C171 C180 1.390(6)
C171 C172 1.452(6)
C172 C173 1.402(6)
C173 C174 1.440(6)
C173 C178 1.453(6)
C174 C176 1.455(6)
C176 C187 1.399(6)
C176 C177 1.444(6)
C177 C190 1.403(6)
C177 C178 1.433(6)
C178 C179 1.397(6)
C179 C180 1.445(6)
C181 C182 1.444(6)
C182 C183 1.392(6)
C183 C184 1.440(6)
C184 C185 1.391(6)
C186 C187 1.439(6)
C187 C188 1.446(6)
C188 C189 1.399(6)
C189 C190 1.434(6)
C191 C192 1.347(9)
C191 C196 1.355(9)
C191 H191 0.9500
C192 C193 1.397(9)
C192 H192 0.9500
C193 C194 1.418(9)
C193 H193 0.9500
C194 C195 1.369(8)
C194 H194 0.9500
C195 C196 1.325(8)
C195 C197 1.518(9)
C196 H196 0.9500
C197 H19A 0.9800
C197 H19B 0.9800
C197 H19C 0.9800
C198 C199 1.3900
C198 C203 1.3900
C198 H198 0.9500
C199 C200 1.3900
C199 H199 0.9500
C200 C201 1.3900
C200 H200 0.9500
C201 C202 1.3900
C201 C204 1.445(15)
C202 C203 1.3900
C202 H202 0.9500
C203 H203 0.9500
C204 H20A 0.9800
C204 H20B 0.9800
C204 H20C 0.9800
C205 C206 1.3900
C205 C210 1.3900
C205 C211 1.462(17)
C206 C207 1.3900
C206 H206 0.9500
C207 C208 1.3900
C207 H207 0.9500
C208 C209 1.3900
C208 H208 0.9500
C209 C210 1.3900
C209 H209 0.9500
C210 H210 0.9500
C211 H21A 0.9800
C211 H21B 0.9800
C211 H21C 0.9800

loop_
_geom_torsion_atom_site_label_1
_geom_torsion_atom_site_label_2
_geom_torsion_atom_site_label_3
_geom_torsion_atom_site_label_4
_geom_torsion
C5 C1 C2 C3 -2.8(6)
C46 C1 C2 C3 152.9(4)
C5 C1 C2 C36 -152.1(4)
C46 C1 C2 C36 3.7(7)
C1 C2 C3 C4 2.1(6)
C36 C2 C3 C4 151.7(4)
C1 C2 C3 C26 -157.8(4)
C36 C2 C3 C26 -8.1(7)
C2 C3 C4 C5 -0.5(6)
C26 C3 C4 C5 159.5(4)
C2 C3 C4 C16 -162.5(4)
C26 C3 C4 C16 -2.6(7)
C3 C4 C5 C1 -1.3(6)
C16 C4 C5 C1 160.8(4)
C3 C4 C5 C6 -157.8(4)
C16 C4 C5 C6 4.3(7)
C2 C1 C5 C4 2.6(6)
C46 C1 C5 C4 -153.1(4)
C2 C1 C5 C6 159.1(5)
C46 C1 C5 C6 3.3(7)
C4 C5 C6 C55 127.6(5)
C1 C5 C6 C55 -25.2(6)
C4 C5 C6 C7 -103.9(5)
C1 C5 C6 C7 103.3(5)
C4 C5 C6 C14 20.6(6)
C1 C5 C6 C14 -132.3(5)
C5 C6 C7 C8 -119.3(5)
C55 C6 C7 C8 5.2(6)
C14 C6 C7 C8 119.7(5)
C5 C6 C7 C12 58.6(5)
C55 C6 C7 C12 -176.9(4)
C14 C6 C7 C12 -62.4(5)
C12 C7 C8 C9 -0.7(7)
C6 C7 C8 C9 177.2(4)
C7 C8 C9 C10 -0.9(7)
C8 C9 C10 C11 1.1(8)
C9 C10 C11 C12 0.2(7)
C9 C10 C11 C13 179.7(5)
C8 C7 C12 C11 2.2(7)
C6 C7 C12 C11 -175.8(4)
C10 C11 C12 C7 -1.9(7)
C13 C11 C12 C7 178.6(4)
C5 C6 C14 C15 -23.7(6)
C55 C6 C14 C15 -135.9(4)
C7 C6 C14 C15 100.9(5)
C5 C6 C14 C75 128.6(4)
C55 C6 C14 C75 16.4(4)
C7 C6 C14 C75 -106.8(4)
C75 C14 C15 C72 -1.3(6)
C6 C14 C15 C72 148.7(4)
C75 C14 C15 C16 -148.5(4)
C6 C14 C15 C16 1.5(7)
C3 C4 C16 C24 26.2(6)
C5 C4 C16 C24 -133.1(4)
C3 C4 C16 C17 -96.9(5)
C5 C4 C16 C17 103.8(5)
C3 C4 C16 C15 133.3(5)
C5 C4 C16 C15 -26.0(6)
C14 C15 C16 C4 23.3(6)
C72 C15 C16 C4 -127.0(4)
C14 C15 C16 C24 134.6(4)
C72 C15 C16 C24 -15.6(4)
C14 C15 C16 C17 -106.8(5)
C72 C15 C16 C17 102.9(4)
C4 C16 C17 C18 15.1(6)
C24 C16 C17 C18 -106.2(5)
C15 C16 C17 C18 140.6(4)
C4 C16 C17 C23 -167.0(4)
C24 C16 C17 C23 71.7(5)
C15 C16 C17 C23 -41.5(6)
C23 C17 C18 C19 -1.0(7)
C16 C17 C18 C19 176.9(4)
C17 C18 C19 C20 1.1(7)
C18 C19 C20 C21 -2.3(7)
C19 C20 C21 C23 3.3(7)
C19 C20 C21 C22 -177.7(4)
C20 C21 C23 C17 -3.2(7)
C22 C21 C23 C17 177.8(4)
C18 C17 C23 C21 2.1(7)
C16 C17 C23 C21 -175.8(4)
C4 C16 C24 C25 -25.3(6)
C17 C16 C24 C25 101.2(5)
C15 C16 C24 C25 -136.5(4)
C4 C16 C24 C71 127.3(4)
C17 C16 C24 C71 -106.2(4)
C15 C16 C24 C71 16.1(4)
C71 C24 C25 C68 -1.2(6)
C16 C24 C25 C68 148.8(4)
C71 C24 C25 C26 -149.0(4)
C16 C24 C25 C26 1.0(7)
C4 C3 C26 C25 -22.4(6)
C2 C3 C26 C25 134.5(4)
C4 C3 C26 C27 105.5(5)
C2 C3 C26 C27 -97.6(5)
C4 C3 C26 C34 -129.1(5)
C2 C3 C26 C34 27.9(6)
C24 C25 C26 C3 23.2(6)
C68 C25 C26 C3 -126.9(4)
C24 C25 C26 C27 -103.0(5)
C68 C25 C26 C27 106.9(4)
C24 C25 C26 C34 134.4(4)
C68 C25 C26 C34 -15.8(4)
C3 C26 C27 C28 -112.1(5)
C25 C26 C27 C28 11.6(6)
C34 C26 C27 C28 126.6(4)
C3 C26 C27 C33 64.6(5)
C25 C26 C27 C33 -171.7(4)
C34 C26 C27 C33 -56.7(5)
C33 C27 C28 C29 -0.3(7)
C26 C27 C28 C29 176.4(4)
C27 C28 C29 C30 0.4(7)
C28 C29 C30 C31 -0.4(7)
C29 C30 C31 C33 0.3(7)
C29 C30 C31 C32 179.8(4)
C30 C31 C33 C27 -0.2(7)
C32 C31 C33 C27 -179.7(4)
C28 C27 C33 C31 0.2(7)
C26 C27 C33 C31 -176.5(4)
C3 C26 C34 C35 -24.0(6)
C25 C26 C34 C35 -135.9(4)
C27 C26 C34 C35 100.4(5)
C3 C26 C34 C67 127.9(4)
C25 C26 C34 C67 16.0(4)
C27 C26 C34 C67 -107.6(4)
C67 C34 C35 C64 0.1(6)
C26 C34 C35 C64 149.5(4)
C67 C34 C35 C36 -149.6(4)
C26 C34 C35 C36 -0.3(7)
C1 C2 C36 C37 -105.0(5)
C3 C2 C36 C37 110.5(5)
C1 C2 C36 C44 19.8(6)
C3 C2 C36 C44 -124.7(4)
C1 C2 C36 C35 127.4(5)
C3 C2 C36 C35 -17.1(6)
C34 C35 C36 C2 21.5(6)
C64 C35 C36 C2 -130.6(4)
C34 C35 C36 C37 -104.4(5)
C64 C35 C36 C37 103.5(4)
C34 C35 C36 C44 134.6(4)
C64 C35 C36 C44 -17.5(4)
C2 C36 C37 C43 47.4(5)
C44 C36 C37 C43 -74.9(5)
C35 C36 C37 C43 171.3(4)
C2 C36 C37 C38 -134.2(4)
C44 C36 C37 C38 103.5(5)
C35 C36 C37 C38 -10.3(6)
C43 C37 C38 C39 -3.2(6)
C36 C37 C38 C39 178.4(4)
C37 C38 C39 C40 2.7(7)
C38 C39 C40 C41 -0.8(7)
C39 C40 C41 C43 -0.4(7)
C39 C40 C41 C42 179.5(5)
C38 C37 C43 C41 2.1(7)
C36 C37 C43 C41 -179.5(4)
C40 C41 C43 C37 -0.2(7)
C42 C41 C43 C37 179.9(5)
C2 C36 C44 C45 -21.5(6)
C37 C36 C44 C45 102.9(5)
C35 C36 C44 C45 -134.6(4)
C2 C36 C44 C63 130.2(4)
C37 C36 C44 C63 -105.3(4)
C35 C36 C44 C63 17.1(4)
C63 C44 C45 C60 1.3(6)
C36 C44 C45 C60 150.3(4)
C63 C44 C45 C46 -149.8(4)
C36 C44 C45 C46 -0.8(7)
C2 C1 C46 C47 100.2(5)
C5 C1 C46 C47 -107.7(5)
C2 C1 C46 C45 -25.2(6)
C5 C1 C46 C45 126.9(5)
C2 C1 C46 C54 -132.1(5)
C5 C1 C46 C54 20.0(6)
C44 C45 C46 C1 24.0(6)
C60 C45 C46 C1 -129.3(4)
C44 C45 C46 C47 -102.7(5)
C60 C45 C46 C47 104.0(4)
C44 C45 C46 C54 136.2(4)
C60 C45 C46 C54 -17.1(4)
C1 C46 C47 C53 -140.3(4)
C45 C46 C47 C53 -17.3(6)
C54 C46 C47 C53 95.3(5)
C1 C46 C47 C48 36.8(6)
C45 C46 C47 C48 159.8(4)
C54 C46 C47 C48 -87.6(5)
C53 C47 C48 C49 0.4(7)
C46 C47 C48 C49 -176.9(4)
C47 C48 C49 C50 0.4(8)
C48 C49 C50 C51 -0.7(8)
C49 C50 C51 C53 0.3(8)
C49 C50 C51 C52 179.8(5)
C48 C47 C53 C51 -0.9(7)
C46 C47 C53 C51 176.3(4)
C50 C51 C53 C47 0.6(8)
C52 C51 C53 C47 -179.0(5)
C1 C46 C54 C55 -21.5(6)
C47 C46 C54 C55 106.5(5)
C45 C46 C54 C55 -133.8(4)
C1 C46 C54 C59 129.0(4)
C47 C46 C54 C59 -103.1(4)
C45 C46 C54 C59 16.7(4)
C59 C54 C55 C56 0.8(6)
C46 C54 C55 C56 148.5(4)
C59 C54 C55 C6 -148.7(4)
C46 C54 C55 C6 -1.0(7)
C5 C6 C55 C54 24.1(6)
C7 C6 C55 C54 -103.1(5)
C14 C6 C55 C54 135.5(4)
C5 C6 C55 C56 -127.7(4)
C7 C6 C55 C56 105.1(4)
C14 C6 C55 C56 -16.4(4)
C54 C55 C56 C57 3.0(6)
C6 C55 C56 C57 156.5(4)
C54 C55 C56 C75 -142.6(4)
C6 C55 C56 C75 10.9(5)
C55 C56 C57 C58 -3.6(6)
C75 C56 C57 C58 138.0(4)
C55 C56 C57 C77 -140.2(4)
C75 C56 C57 C77 1.4(6)
C56 C57 C58 C59 0.4(6)
C77 C57 C58 C59 141.9(4)
C56 C57 C58 C79 -141.6(4)
C77 C57 C58 C79 -0.1(5)
C57 C58 C59 C54 3.3(6)
C79 C58 C59 C54 140.9(4)
C57 C58 C59 C60 -137.9(4)
C79 C58 C59 C60 -0.3(6)
C55 C54 C59 C58 -3.9(6)
C46 C54 C59 C58 -156.1(4)
C55 C54 C59 C60 141.2(4)
C46 C54 C59 C60 -10.9(5)
C44 C45 C60 C61 2.3(6)
C46 C45 C60 C61 157.2(4)
C44 C45 C60 C59 -143.1(4)
C46 C45 C60 C59 11.8(5)
C58 C59 C60 C61 -1.1(6)
C54 C59 C60 C61 -146.7(4)
C58 C59 C60 C45 145.2(4)
C54 C59 C60 C45 -0.4(5)
C45 C60 C61 C62 -2.9(6)
C59 C60 C61 C62 138.8(4)
C45 C60 C61 C80 -139.7(4)
C59 C60 C61 C80 2.1(6)
C60 C61 C62 C63 0.0(6)
C80 C61 C62 C63 141.6(4)
C60 C61 C62 C93 -141.6(4)
C80 C61 C62 C93 0.0(5)
C61 C62 C63 C44 3.6(6)
C93 C62 C63 C44 140.8(4)
C61 C62 C63 C64 -139.3(4)
C93 C62 C63 C64 -2.1(6)
C45 C44 C63 C62 -4.3(6)
C36 C44 C63 C62 -157.4(4)
C45 C44 C63 C64 142.0(4)
C36 C44 C63 C64 -11.1(5)
C62 C63 C64 C65 0.8(6)
C44 C63 C64 C65 -146.1(4)
C62 C63 C64 C35 146.2(4)
C44 C63 C64 C35 -0.7(5)
C34 C35 C64 C65 2.7(7)
C36 C35 C64 C65 156.9(4)
C34 C35 C64 C63 -142.0(4)
C36 C35 C64 C63 12.2(5)
C63 C64 C65 C66 137.8(4)
C35 C64 C65 C66 -2.9(6)
C63 C64 C65 C92 1.1(6)
C35 C64 C65 C92 -139.5(4)
C64 C65 C66 C67 0.3(6)
C92 C65 C66 C67 141.9(4)
C64 C65 C66 C94 -141.6(4)
C92 C65 C66 C94 0.0(5)
C65 C66 C67 C34 2.5(7)
C94 C66 C67 C34 139.8(4)
C65 C66 C67 C68 -138.7(4)
C94 C66 C67 C68 -1.5(6)
C35 C34 C67 C66 -2.8(7)
C26 C34 C67 C66 -156.2(4)
C35 C34 C67 C68 142.4(4)
C26 C34 C67 C68 -11.0(5)
C24 C25 C68 C69 3.7(6)
C26 C25 C68 C69 155.6(4)
C24 C25 C68 C67 -141.5(4)
C26 C25 C68 C67 10.3(5)
C66 C67 C68 C69 0.4(6)
C34 C67 C68 C69 -145.5(4)
C66 C67 C68 C25 146.4(4)
C34 C67 C68 C25 0.5(5)
C25 C68 C69 C70 -2.8(6)
C67 C68 C69 C70 138.7(4)
C25 C68 C69 C95 -141.1(4)
C67 C68 C69 C95 0.5(6)
C68 C69 C70 C71 -0.6(6)
C95 C69 C70 C71 142.1(4)
C68 C69 C70 C87 -142.1(4)
C95 C69 C70 C87 0.6(5)
C69 C70 C71 C24 3.2(6)
C87 C70 C71 C24 140.3(4)
C69 C70 C71 C72 -137.9(4)
C87 C70 C71 C72 -0.9(6)
C25 C24 C71 C70 -2.3(6)
C16 C24 C71 C70 -156.0(4)
C25 C24 C71 C72 142.7(4)
C16 C24 C71 C72 -11.0(5)
C14 C15 C72 C73 4.0(6)
C16 C15 C72 C73 155.6(4)
C14 C15 C72 C71 -141.4(4)
C16 C15 C72 C71 10.2(5)
C70 C71 C72 C73 -0.2(6)
C24 C71 C72 C73 -145.8(4)
C70 C71 C72 C15 146.0(4)
C24 C71 C72 C15 0.5(5)
C15 C72 C73 C74 -3.4(6)
C71 C72 C73 C74 138.6(4)
C15 C72 C73 C86 -140.7(4)
C71 C72 C73 C86 1.2(6)
C72 C73 C74 C75 0.1(6)
C86 C73 C74 C75 142.1(4)
C72 C73 C74 C76 -142.5(4)
C86 C73 C74 C76 -0.5(5)
C76 C74 C75 C14 140.5(4)
C73 C74 C75 C14 2.7(6)
C76 C74 C75 C56 -1.4(6)
C73 C74 C75 C56 -139.2(4)
C15 C14 C75 C74 -2.0(6)
C6 C14 C75 C74 -156.4(4)
C15 C14 C75 C56 143.4(4)
C6 C14 C75 C56 -11.0(5)
C57 C56 C75 C74 0.3(6)
C55 C56 C75 C74 146.6(4)
C57 C56 C75 C14 -146.1(4)
C55 C56 C75 C14 0.2(5)
C75 C74 C76 C77 0.7(7)
C73 C74 C76 C77 142.7(4)
C75 C74 C76 C85 -141.4(4)
C73 C74 C76 C85 0.6(5)
C74 C76 C77 C57 1.0(7)
C85 C76 C77 C57 138.9(4)
C74 C76 C77 C78 -137.7(5)
C85 C76 C77 C78 0.2(7)
C56 C57 C77 C76 -2.0(7)
C58 C57 C77 C76 -142.6(4)
C56 C57 C77 C78 140.8(4)
C58 C57 C77 C78 0.2(5)
C76 C77 C78 C83 0.6(7)
C57 C77 C78 C83 -141.9(4)
C76 C77 C78 C79 142.3(4)
C57 C77 C78 C79 -0.2(5)
C59 C58 C79 C80 0.7(6)
C57 C58 C79 C80 142.6(4)
C59 C58 C79 C78 -142.0(4)
C57 C58 C79 C78 0.0(5)
C83 C78 C79 C80 -1.4(7)
C77 C78 C79 C80 -142.9(4)
C83 C78 C79 C58 141.6(4)
C77 C78 C79 C58 0.1(5)
C58 C79 C80 C81 -137.2(4)
C78 C79 C80 C81 1.4(6)
C58 C79 C80 C61 0.3(6)
C78 C79 C80 C61 138.9(4)
C60 C61 C80 C79 -1.7(6)
C62 C61 C80 C79 -142.6(4)
C60 C61 C80 C81 140.3(4)
C62 C61 C80 C81 -0.6(5)
C79 C80 C81 C82 -1.7(7)
C61 C80 C81 C82 -143.5(4)
C79 C80 C81 C93 142.7(4)
C61 C80 C81 C93 1.0(5)
C80 C81 C82 C83 1.8(7)
C93 C81 C82 C83 -138.5(4)
C80 C81 C82 C90 138.6(4)
C93 C81 C82 C90 -1.7(6)
C77 C78 C83 C84 -0.6(7)
C79 C78 C83 C84 -137.1(4)
C77 C78 C83 C82 138.1(4)
C79 C78 C83 C82 1.6(7)
C81 C82 C83 C78 -1.8(7)
C90 C82 C83 C78 -143.1(4)
C81 C82 C83 C84 141.3(4)
C90 C82 C83 C84 -0.1(5)
C78 C83 C84 C85 -0.2(7)
C82 C83 C84 C85 -142.8(4)
C78 C83 C84 C89 143.1(4)
C82 C83 C84 C89 0.5(5)
C83 C84 C85 C76 1.1(7)
C89 C84 C85 C76 -137.7(5)
C83 C84 C85 C86 138.4(4)
C89 C84 C85 C86 -0.3(7)
C77 C76 C85 C84 -1.1(7)
C74 C76 C85 C84 141.4(4)
C77 C76 C85 C86 -142.9(4)
C74 C76 C85 C86 -0.5(5)
C72 C73 C86 C87 -1.1(6)
C74 C73 C86 C87 -142.1(4)
C72 C73 C86 C85 141.2(4)
C74 C73 C86 C85 0.2(5)
C84 C85 C86 C87 0.0(6)
C76 C85 C86 C87 142.1(4)
C84 C85 C86 C73 -142.0(4)
C76 C85 C86 C73 0.2(5)
C73 C86 C87 C70 0.0(6)
C85 C86 C87 C70 -137.5(4)
C73 C86 C87 C88 137.8(4)
C85 C86 C87 C88 0.3(6)
C71 C70 C87 C86 1.0(6)
C69 C70 C87 C86 142.0(4)
C71 C70 C87 C88 -141.3(4)
C69 C70 C87 C88 -0.3(5)
C86 C87 C88 C89 -0.3(7)
C70 C87 C88 C89 142.4(4)
C86 C87 C88 C95 -142.8(4)
C70 C87 C88 C95 -0.2(5)
C95 C88 C89 C90 0.0(7)
C87 C88 C89 C90 -137.8(5)
C95 C88 C89 C84 137.7(4)
C87 C88 C89 C84 -0.1(7)
C85 C84 C89 C88 0.4(7)
C83 C84 C89 C88 -142.7(4)
C85 C84 C89 C90 142.3(4)
C83 C84 C89 C90 -0.8(5)
C88 C89 C90 C91 0.0(7)
C84 C89 C90 C91 -141.8(4)
C88 C89 C90 C82 142.6(4)
C84 C89 C90 C82 0.7(5)
C81 C82 C90 C91 0.9(6)
C83 C82 C90 C91 142.4(4)
C81 C82 C90 C89 -142.0(4)
C83 C82 C90 C89 -0.4(5)
C89 C90 C91 C94 0.2(7)
C82 C90 C91 C94 -137.9(4)
C89 C90 C91 C92 138.0(5)
C82 C90 C91 C92 -0.1(7)
C64 C65 C92 C93 -1.6(6)
C66 C65 C92 C93 -142.6(4)
C64 C65 C92 C91 140.7(4)
C66 C65 C92 C91 -0.3(5)
C90 C91 C92 C93 0.2(7)
C94 C91 C92 C93 142.9(4)
C90 C91 C92 C65 -142.3(4)
C94 C91 C92 C65 0.4(5)
C65 C92 C93 C62 0.3(6)
C91 C92 C93 C62 -138.1(4)
C65 C92 C93 C81 137.4(4)
C91 C92 C93 C81 -1.1(6)
C63 C62 C93 C92 1.6(6)
C61 C62 C93 C92 142.6(4)
C63 C62 C93 C81 -140.4(4)
C61 C62 C93 C81 0.6(5)
C82 C81 C93 C92 1.8(7)
C80 C81 C93 C92 -142.7(4)
C82 C81 C93 C62 143.6(4)
C80 C81 C93 C62 -1.0(5)
C67 C66 C94 C95 1.8(6)
C65 C66 C94 C95 143.0(4)
C67 C66 C94 C91 -141.0(4)
C65 C66 C94 C91 0.3(5)
C90 C91 C94 C95 -0.4(7)
C92 C91 C94 C95 -143.3(4)
C90 C91 C94 C66 142.5(4)
C92 C91 C94 C66 -0.4(5)
C66 C94 C95 C69 -0.8(6)
C91 C94 C95 C69 137.8(4)
C66 C94 C95 C88 -138.2(4)
C91 C94 C95 C88 0.4(6)
C68 C69 C95 C94 -0.3(6)
C70 C69 C95 C94 -142.4(4)
C68 C69 C95 C88 141.4(4)
C70 C69 C95 C88 -0.7(5)
C89 C88 C95 C94 -0.2(7)
C87 C88 C95 C94 142.3(4)
C89 C88 C95 C69 -142.0(4)
C87 C88 C95 C69 0.6(5)
C100 C96 C97 C98 -2.9(5)
C141 C96 C97 C98 -163.3(4)
C100 C96 C97 C131 161.3(4)
C141 C96 C97 C131 0.9(7)
C96 C97 C98 C99 -0.1(5)
C131 C97 C98 C99 -164.0(4)
C96 C97 C98 C121 154.8(4)
C131 C97 C98 C121 -9.1(7)
C97 C98 C99 C100 3.0(5)
C121 C98 C99 C100 -151.2(4)
C97 C98 C99 C111 147.0(4)
C121 C98 C99 C111 -7.1(7)
C97 C96 C100 C99 4.8(5)
C141 C96 C100 C99 165.1(4)
C97 C96 C100 C101 -157.3(4)
C141 C96 C100 C101 3.0(7)
C98 C99 C100 C96 -4.8(5)
C111 C99 C100 C96 -149.3(4)
C98 C99 C100 C101 157.0(4)
C111 C99 C100 C101 12.5(7)
C96 C100 C101 C109 128.4(5)
C99 C100 C101 C109 -30.7(6)
C96 C100 C101 C102 -104.3(5)
C99 C100 C101 C102 96.6(5)
C96 C100 C101 C150 22.0(6)
C99 C100 C101 C150 -137.1(5)
C100 C101 C102 C103 37.7(6)
C109 C101 C102 C103 161.2(4)
C150 C101 C102 C103 -85.7(5)
C100 C101 C102 C108 -140.8(4)
C109 C101 C102 C108 -17.3(6)
C150 C101 C102 C108 95.7(5)
C108 C102 C103 C104 -0.9(7)
C101 C102 C103 C104 -179.5(4)
C102 C103 C104 C105 -0.9(8)
C103 C104 C105 C106 2.5(8)
C104 C105 C106 C108 -2.2(7)
C104 C105 C106 C107 176.3(5)
C103 C102 C108 C106 1.2(7)
C101 C102 C108 C106 179.7(4)
C105 C106 C108 C102 0.3(7)
C107 C106 C108 C102 -178.1(4)
C100 C101 C109 C110 24.2(6)
C102 C101 C109 C110 -104.1(5)
C150 C101 C109 C110 135.5(4)
C100 C101 C109 C185 -128.1(4)
C102 C101 C109 C185 103.6(4)
C150 C101 C109 C185 -16.8(4)
C185 C109 C110 C182 0.0(6)
C101 C109 C110 C182 -149.8(4)
C185 C109 C110 C111 150.5(4)
C101 C109 C110 C111 0.8(7)
C100 C99 C111 C119 123.2(5)
C98 C99 C111 C119 -15.7(6)
C100 C99 C111 C110 14.2(6)
C98 C99 C111 C110 -124.8(5)
C100 C99 C111 C112 -108.5(5)
C98 C99 C111 C112 112.6(5)
C109 C110 C111 C119 -135.7(4)
C182 C110 C111 C119 17.4(4)
C109 C110 C111 C99 -21.0(6)
C182 C110 C111 C99 132.1(4)
C109 C110 C111 C112 101.8(5)
C182 C110 C111 C112 -105.2(4)
C119 C111 C112 C113 -1.7(6)
C99 C111 C112 C113 -126.5(4)
C110 C111 C112 C113 111.9(5)
C119 C111 C112 C118 179.0(4)
C99 C111 C112 C118 54.1(5)
C110 C111 C112 C118 -67.4(5)
C118 C112 C113 C114 -1.2(6)
C111 C112 C113 C114 179.5(4)
C112 C113 C114 C115 0.5(7)
C113 C114 C115 C116 1.7(7)
C114 C115 C116 C118 -3.1(7)
C114 C115 C116 C117 178.1(5)
C115 C116 C118 C112 2.4(8)
C117 C116 C118 C112 -178.7(5)
C113 C112 C118 C116 -0.3(7)
C111 C112 C118 C116 179.0(4)
C99 C111 C119 C120 18.7(6)
C110 C111 C119 C120 133.3(4)
C112 C111 C119 C120 -107.2(5)
C99 C111 C119 C181 -132.2(4)
C110 C111 C119 C181 -17.6(4)
C112 C111 C119 C181 101.9(4)
C181 C119 C120 C180 0.5(6)
C111 C119 C120 C180 -148.4(4)
C181 C119 C120 C121 150.6(4)
C111 C119 C120 C121 1.7(7)
C97 C98 C121 C122 110.8(5)
C99 C98 C121 C122 -98.4(5)
C97 C98 C121 C129 -18.3(6)
C99 C98 C121 C129 132.4(5)
C97 C98 C121 C120 -125.0(4)
C99 C98 C121 C120 25.8(6)
C119 C120 C121 C98 -23.4(6)
C180 C120 C121 C98 129.5(4)
C119 C120 C121 C122 102.4(5)
C180 C120 C121 C122 -104.7(4)
C119 C120 C121 C129 -136.3(4)
C180 C120 C121 C129 16.6(5)
C98 C121 C122 C123 -120.7(5)
C129 C121 C122 C123 5.3(7)
C120 C121 C122 C123 117.6(5)
C98 C121 C122 C128 59.9(5)
C129 C121 C122 C128 -174.0(4)
C120 C121 C122 C128 -61.7(5)
C128 C122 C123 C124 0.7(8)
C121 C122 C123 C124 -178.7(5)
C122 C123 C124 C125 -0.6(9)
C123 C124 C125 C126 0.7(9)
C124 C125 C126 C128 -1.0(8)
C124 C125 C126 C127 179.3(5)
C125 C126 C128 C122 1.1(7)
C127 C126 C128 C122 -179.2(4)
C123 C122 C128 C126 -1.0(7)
C121 C122 C128 C126 178.4(4)
C98 C121 C129 C130 22.5(6)
C122 C121 C129 C130 -106.5(5)
C120 C121 C129 C130 134.2(4)
C98 C121 C129 C179 -128.5(4)
C122 C121 C129 C179 102.5(4)
C120 C121 C129 C179 -16.8(5)
C179 C129 C130 C190 -0.3(6)
C121 C129 C130 C190 -149.0(4)
C179 C129 C130 C131 149.3(4)
C121 C129 C130 C131 0.6(7)
C98 C97 C131 C132 -96.0(5)
C96 C97 C131 C132 102.5(5)
C98 C97 C131 C130 30.5(6)
C96 C97 C131 C130 -131.0(4)
C98 C97 C131 C139 135.7(5)
C96 C97 C131 C139 -25.7(6)
C129 C130 C131 C97 -26.0(5)
C190 C130 C131 C97 126.3(4)
C129 C130 C131 C132 101.1(5)
C190 C130 C131 C132 -106.6(4)
C129 C130 C131 C139 -136.0(4)
C190 C130 C131 C139 16.3(4)
C97 C131 C132 C138 23.3(6)
C130 C131 C132 C138 -99.0(5)
C139 C131 C132 C138 147.0(4)
C97 C131 C132 C133 -157.4(4)
C130 C131 C132 C133 80.3(5)
C139 C131 C132 C133 -33.7(6)
C138 C132 C133 C134 -2.7(7)
C131 C132 C133 C134 177.9(4)
C132 C133 C134 C135 0.0(7)
C133 C134 C135 C136 2.6(7)
C134 C135 C136 C138 -2.4(7)
C134 C135 C136 C137 178.1(5)
C133 C132 C138 C136 2.9(7)
C131 C132 C138 C136 -177.7(4)
C135 C136 C138 C132 -0.4(7)
C137 C136 C138 C132 179.2(5)
C97 C131 C139 C140 25.6(6)
C132 C131 C139 C140 -102.5(5)
C130 C131 C139 C140 135.3(4)
C97 C131 C139 C189 -125.9(4)
C132 C131 C139 C189 105.9(4)
C130 C131 C139 C189 -16.2(4)
C189 C139 C140 C154 -0.7(6)
C131 C139 C140 C154 -149.7(4)
C189 C139 C140 C141 148.7(4)
C131 C139 C140 C141 -0.3(7)
C100 C96 C141 C142 101.8(5)
C97 C96 C141 C142 -100.9(5)
C100 C96 C141 C149 -26.0(6)
C97 C96 C141 C149 131.3(4)
C100 C96 C141 C140 -132.9(4)
C97 C96 C141 C140 24.4(6)
C139 C140 C141 C96 -24.8(6)
C154 C140 C141 C96 127.2(4)
C139 C140 C141 C142 99.5(5)
C154 C140 C141 C142 -108.5(4)
C139 C140 C141 C149 -136.2(4)
C154 C140 C141 C149 15.8(4)
C96 C141 C142 C147 55.9(5)
C149 C141 C142 C147 179.0(4)
C140 C141 C142 C147 -65.2(5)
C96 C141 C142 C143 -121.9(4)
C149 C141 C142 C143 1.1(6)
C140 C141 C142 C143 117.0(5)
C147 C142 C143 C144 -1.7(7)
C141 C142 C143 C144 176.2(4)
C142 C143 C144 C145 -0.1(7)
C143 C144 C145 C146 1.9(7)
C144 C145 C146 C147 -1.7(7)
C144 C145 C146 C148 179.7(5)
C145 C146 C147 C142 -0.2(7)
C148 C146 C147 C142 178.5(5)
C143 C142 C147 C146 1.9(7)
C141 C142 C147 C146 -176.0(4)
C96 C141 C149 C150 24.1(6)
C142 C141 C149 C150 -101.8(5)
C140 C141 C149 C150 135.0(4)
C96 C141 C149 C175 -126.6(4)
C142 C141 C149 C175 107.6(4)
C140 C141 C149 C175 -15.6(4)
C175 C149 C150 C151 -0.2(7)
C141 C149 C150 C151 -148.1(4)
C175 C149 C150 C101 148.6(4)
C141 C149 C150 C101 0.7(7)
C100 C101 C150 C149 -23.9(6)
C109 C101 C150 C149 -134.8(5)
C102 C101 C150 C149 104.0(5)
C100 C101 C150 C151 127.6(4)
C109 C101 C150 C151 16.8(4)
C102 C101 C150 C151 -104.5(4)
C149 C150 C151 C152 -2.8(7)
C101 C150 C151 C152 -155.8(4)
C149 C150 C151 C185 141.7(4)
C101 C150 C151 C185 -11.4(5)
C185 C151 C152 C153 -137.6(5)
C150 C151 C152 C153 3.0(7)
C185 C151 C152 C159 0.2(6)
C150 C151 C152 C159 140.7(4)
C151 C152 C153 C175 -0.1(7)
C159 C152 C153 C175 -142.0(4)
C151 C152 C153 C157 141.4(4)
C159 C152 C153 C157 -0.4(5)
C139 C140 C154 C155 -2.4(6)
C141 C140 C154 C155 -155.9(4)
C139 C140 C154 C175 142.8(4)
C141 C140 C154 C175 -10.7(5)
C140 C154 C155 C188 2.6(7)
C175 C154 C155 C188 -139.0(4)
C140 C154 C155 C156 140.2(4)
C175 C154 C155 C156 -1.4(6)
C154 C155 C156 C157 0.1(7)
C188 C155 C156 C157 141.7(4)
C154 C155 C156 C186 -141.2(4)
C188 C155 C156 C186 0.5(5)
C155 C156 C157 C153 2.0(7)
C186 C156 C157 C153 138.9(5)
C155 C156 C157 C158 -137.5(5)
C186 C156 C157 C158 -0.6(7)
C175 C153 C157 C156 -2.7(7)
C152 C153 C157 C156 -143.2(4)
C175 C153 C157 C158 141.2(4)
C152 C153 C157 C158 0.7(5)
C156 C157 C158 C163 0.5(7)
C153 C157 C158 C163 -142.9(4)
C156 C157 C158 C159 142.7(4)
C153 C157 C158 C159 -0.7(5)
C151 C152 C159 C160 0.4(7)
C153 C152 C159 C160 142.9(4)
C151 C152 C159 C158 -142.4(4)
C153 C152 C159 C158 0.0(5)
C163 C158 C159 C160 -1.1(7)
C157 C158 C159 C160 -142.9(4)
C163 C158 C159 C152 142.2(4)
C157 C158 C159 C152 0.4(5)
C152 C159 C160 C184 -0.1(7)
C158 C159 C160 C184 138.6(5)
C152 C159 C160 C161 -138.0(5)
C158 C159 C160 C161 0.7(6)
C159 C160 C161 C162 0.3(7)
C184 C160 C161 C162 -141.7(4)
C159 C160 C161 C170 142.2(4)
C184 C160 C161 C170 0.2(5)
C160 C161 C162 C166 138.1(5)
C170 C161 C162 C166 0.7(7)
C160 C161 C162 C163 -0.8(7)
C170 C161 C162 C163 -138.2(5)
C157 C158 C163 C164 -0.5(7)
C159 C158 C163 C164 -137.7(5)
C157 C158 C163 C162 137.8(5)
C159 C158 C163 C162 0.6(7)
C161 C162 C163 C158 0.4(7)
C166 C162 C163 C158 -142.7(5)
C161 C162 C163 C164 143.7(4)
C166 C162 C163 C164 0.6(5)
C158 C163 C164 C186 0.6(7)
C162 C163 C164 C186 -142.3(4)
C158 C163 C164 C165 142.1(4)
C162 C163 C164 C165 -0.9(5)
C186 C164 C165 C174 -1.1(7)
C163 C164 C165 C174 -142.2(4)
C186 C164 C165 C166 142.0(4)
C163 C164 C165 C166 0.8(5)
C161 C162 C166 C167 -1.0(7)
C163 C162 C166 C167 141.6(5)
C161 C162 C166 C165 -142.7(4)
C163 C162 C166 C165 -0.1(5)
C174 C165 C166 C167 0.1(7)
C164 C165 C166 C167 -142.7(4)
C174 C165 C166 C162 142.4(5)
C164 C165 C166 C162 -0.5(5)
C162 C166 C167 C172 -137.3(5)
C165 C166 C167 C172 0.1(7)
C162 C166 C167 C169 1.0(7)
C165 C166 C167 C169 138.3(5)
C166 C167 C169 C170 -0.8(7)
C172 C167 C169 C170 142.2(4)
C166 C167 C169 C168 -143.0(4)
C172 C167 C169 C168 0.0(5)
C181 C168 C169 C170 -0.4(6)
C171 C168 C169 C170 -141.9(4)
C181 C168 C169 C167 141.7(4)
C171 C168 C169 C167 0.2(5)
C167 C169 C170 C183 -137.9(5)
C168 C169 C170 C183 -0.5(7)
C167 C169 C170 C161 0.5(7)
C168 C169 C170 C161 137.8(4)
C162 C161 C170 C169 -0.4(7)
C160 C161 C170 C169 -143.0(4)
C162 C161 C170 C183 142.4(4)
C160 C161 C170 C183 -0.2(5)
C181 C168 C171 C180 -0.5(6)
C169 C168 C171 C180 141.1(4)
C181 C168 C171 C172 -142.0(4)
C169 C168 C171 C172 -0.4(5)
C166 C167 C172 C173 -0.3(7)
C169 C167 C172 C173 -142.8(4)
C166 C167 C172 C171 142.3(4)
C169 C167 C172 C171 -0.2(5)
C180 C171 C172 C173 2.0(7)
C168 C171 C172 C173 143.1(4)
C180 C171 C172 C167 -140.7(4)
C168 C171 C172 C167 0.4(5)
C167 C172 C173 C174 0.4(7)
C171 C172 C173 C174 -138.0(5)
C167 C172 C173 C178 138.1(5)
C171 C172 C173 C178 -0.2(7)
C166 C165 C174 C173 -0.1(7)
C164 C165 C174 C173 138.6(5)
C166 C165 C174 C176 -137.4(5)
C164 C165 C174 C176 1.3(7)
C172 C173 C174 C165 -0.2(7)
C178 C173 C174 C165 -142.3(4)
C172 C173 C174 C176 141.7(4)
C178 C173 C174 C176 -0.4(5)
C152 C153 C175 C149 -2.9(7)
C157 C153 C175 C149 -139.5(5)
C152 C153 C175 C154 138.0(4)
C157 C153 C175 C154 1.4(7)
C150 C149 C175 C153 3.1(7)
C141 C149 C175 C153 155.1(4)
C150 C149 C175 C154 -141.7(4)
C141 C149 C175 C154 10.3(5)
C155 C154 C175 C153 0.6(6)
C140 C154 C175 C153 -145.2(4)
C155 C154 C175 C149 146.1(4)
C140 C154 C175 C149 0.3(5)
C165 C174 C176 C187 -1.1(7)
C173 C174 C176 C187 -143.2(4)
C165 C174 C176 C177 142.8(4)
C173 C174 C176 C177 0.8(5)
C187 C176 C177 C190 2.4(6)
C174 C176 C177 C190 -141.2(4)
C187 C176 C177 C178 142.7(4)
C174 C176 C177 C178 -0.8(5)
C190 C177 C178 C179 -0.2(6)
C176 C177 C178 C179 -140.8(4)
C190 C177 C178 C173 141.1(4)
C176 C177 C178 C173 0.6(5)
C172 C173 C178 C179 -1.2(7)
C174 C173 C178 C179 140.8(4)
C172 C173 C178 C177 -142.1(4)
C174 C173 C178 C177 -0.1(5)
C177 C178 C179 C129 -3.8(7)
C173 C178 C179 C129 -140.5(4)
C177 C178 C179 C180 137.7(4)
C173 C178 C179 C180 1.0(6)
C130 C129 C179 C178 4.1(6)
C121 C129 C179 C178 156.7(4)
C130 C129 C179 C180 -141.3(4)
C121 C129 C179 C180 11.3(5)
C168 C171 C180 C120 3.7(7)
C172 C171 C180 C120 140.5(4)
C168 C171 C180 C179 -139.0(4)
C172 C171 C180 C179 -2.3(6)
C119 C120 C180 C171 -3.8(7)
C121 C120 C180 C171 -157.8(4)
C119 C120 C180 C179 142.8(4)
C121 C120 C180 C179 -11.3(5)
C178 C179 C180 C171 0.8(7)
C129 C179 C180 C171 146.9(4)
C178 C179 C180 C120 -146.1(4)
C129 C179 C180 C120 0.1(5)
C171 C168 C181 C182 137.4(4)
C169 C168 C181 C182 -0.1(6)
C171 C168 C181 C119 -2.7(7)
C169 C168 C181 C119 -140.2(4)
C120 C119 C181 C168 2.7(6)
C111 C119 C181 C168 156.2(4)
C120 C119 C181 C182 -141.7(4)
C111 C119 C181 C182 11.8(5)
C109 C110 C182 C183 -3.6(6)
C111 C110 C182 C183 -158.3(4)
C109 C110 C182 C181 143.2(4)
C111 C110 C182 C181 -11.5(5)
C168 C181 C182 C183 1.7(7)
C119 C181 C182 C183 146.9(4)
C168 C181 C182 C110 -145.3(4)
C119 C181 C182 C110 -0.1(5)
C110 C182 C183 C184 3.9(6)
C181 C182 C183 C184 -139.2(4)
C110 C182 C183 C170 140.5(4)
C181 C182 C183 C170 -2.6(6)
C169 C170 C183 C182 2.0(7)
C161 C170 C183 C182 -140.8(4)
C169 C170 C183 C184 142.9(4)
C161 C170 C183 C184 0.1(5)
C159 C160 C184 C185 -0.8(7)
C161 C160 C184 C185 141.3(4)
C159 C160 C184 C183 -142.3(4)
C161 C160 C184 C183 -0.2(5)
C182 C183 C184 C185 -0.7(6)
C170 C183 C184 C185 -141.7(4)
C182 C183 C184 C160 141.1(4)
C170 C183 C184 C160 0.1(5)
C160 C184 C185 C151 1.4(7)
C183 C184 C185 C151 138.7(4)
C160 C184 C185 C109 -140.1(4)
C183 C184 C185 C109 -2.8(6)
C152 C151 C185 C184 -1.1(7)
C150 C151 C185 C184 -145.5(4)
C152 C151 C185 C109 144.6(4)
C150 C151 C185 C109 0.1(5)
C110 C109 C185 C184 3.2(6)
C101 C109 C185 C184 156.8(4)
C110 C109 C185 C151 -142.4(4)
C101 C109 C185 C151 11.2(5)
C163 C164 C186 C187 137.5(5)
C165 C164 C186 C187 0.7(7)
C163 C164 C186 C156 -0.7(7)
C165 C164 C186 C156 -137.5(5)
C157 C156 C186 C164 0.7(7)
C155 C156 C186 C164 142.5(4)
C157 C156 C186 C187 -142.3(4)
C155 C156 C186 C187 -0.5(5)
C177 C176 C187 C186 -138.6(4)
C174 C176 C187 C186 0.7(6)
C177 C176 C187 C188 -0.4(6)
C174 C176 C187 C188 139.0(4)
C164 C186 C187 C176 -0.5(7)
C156 C186 C187 C176 142.4(4)
C164 C186 C187 C188 -142.6(4)
C156 C186 C187 C188 0.4(5)
C154 C155 C188 C189 0.2(6)
C156 C155 C188 C189 -141.8(4)
C154 C155 C188 C187 141.8(4)
C156 C155 C188 C187 -0.3(5)
C176 C187 C188 C189 -1.9(6)
C186 C187 C188 C189 140.6(4)
C176 C187 C188 C155 -142.6(4)
C186 C187 C188 C155 -0.1(5)
C155 C188 C189 C139 -3.3(6)
C187 C188 C189 C139 -140.0(4)
C155 C188 C189 C190 138.7(4)
C187 C188 C189 C190 2.1(6)
C140 C139 C189 C188 3.6(6)
C131 C139 C189 C188 156.7(4)
C140 C139 C189 C190 -142.2(4)
C131 C139 C189 C190 10.9(5)
C178 C177 C190 C130 3.9(6)
C176 C177 C190 C130 140.1(4)
C178 C177 C190 C189 -138.4(4)
C176 C177 C190 C189 -2.2(6)
C129 C130 C190 C177 -3.7(6)
C131 C130 C190 C177 -157.1(4)
C129 C130 C190 C189 142.3(4)
C131 C130 C190 C189 -11.1(5)
C188 C189 C190 C177 0.0(6)
C139 C189 C190 C177 146.4(4)
C188 C189 C190 C130 -146.3(4)
C139 C189 C190 C130 0.1(5)
C196 C191 C192 C193 0.9(11)
C191 C192 C193 C194 -0.9(10)
C192 C193 C194 C195 0.5(10)
C193 C194 C195 C196 -0.2(11)
C193 C194 C195 C197 177.7(7)
C194 C195 C196 C191 0.2(12)
C197 C195 C196 C191 -177.7(8)
C192 C191 C196 C195 -0.6(12)
C203 C198 C199 C200 0.0
C198 C199 C200 C201 0.0
C199 C200 C201 C202 0.0
C199 C200 C201 C204 -179.5(9)
C200 C201 C202 C203 0.0
C204 C201 C202 C203 179.5(9)
C201 C202 C203 C198 0.0
C199 C198 C203 C202 0.0
C210 C205 C206 C207 0.0
C211 C205 C206 C207 176.2(11)
C205 C206 C207 C208 0.0
C206 C207 C208 C209 0.0
C207 C208 C209 C210 0.0
C208 C209 C210 C205 0.0
C206 C205 C210 C209 0.0
C211 C205 C210 C209 -175.6(13)
